data_4505063
loop_
_publ_author_name
'Kou, Hui-Zhong'
'Jiang, Yun-Bo'
'Cui, Ai-Li'

_publ_section_title
;
 Two-Dimensional Coordination Polymers Exhibiting Antiferromagnetic
 Gd(III)&#x2212;Cu(II) Coupling
;
_journal_issue 1
_journal_name_full 'Crystal Growth &amp; Design'
_journal_page_first 77
_journal_paper_doi 10.1021/cg049897s
_journal_volume 5
_journal_year 2005
_chemical_formula_sum 'C12 H20 Cl2 Cu2 Gd K N2 O16'
_chemical_formula_weight 842.63
_chemical_name_systematic
; 
 ? 
;
_space_group_IT_number 14
_symmetry_cell_setting monoclinic
_symmetry_space_group_name_Hall '-P 2yn'
_symmetry_space_group_name_H-M 'P 1 21/n 1'
_atom_sites_solution_hydrogens geom
_atom_sites_solution_primary direct
_atom_sites_solution_secondary difmap
_audit_creation_method SHELXL-97
_cell_angle_alpha 90.00
_cell_angle_beta 111.534(5)
_cell_angle_gamma 90.00
_cell_formula_units_Z 16
_cell_length_a 17.107(6)
_cell_length_b 33.190(11)
_cell_length_c 18.151(6)
_cell_measurement_reflns_used 42109
_cell_measurement_temperature 293(2)
_cell_measurement_theta_max 1.171
_cell_measurement_theta_min 0.939
_cell_volume 9586(6)
_computing_structure_refinement 'SHELXL-97 (Sheldrick, 1997)'
_computing_structure_solution 'SHELXS-97 (Sheldrick, 1990)'
_diffrn_ambient_temperature 293(2)
_diffrn_detector_area_resol_mean '15\\times15 microns'
_diffrn_measured_fraction_theta_full 0.951
_diffrn_measured_fraction_theta_max 0.951
_diffrn_measurement_device_type 'CCD area detector'
_diffrn_measurement_method 'phi and omega scans'
_diffrn_radiation_monochromator graphite
_diffrn_radiation_source 'fine-focus sealed tube'
_diffrn_radiation_type MoK\a
_diffrn_radiation_wavelength 0.71073
_diffrn_reflns_av_R_equivalents 0.0578
_diffrn_reflns_av_sigmaI/netI 0.0836
_diffrn_reflns_limit_h_max 21
_diffrn_reflns_limit_h_min -21
_diffrn_reflns_limit_k_max 41
_diffrn_reflns_limit_k_min -9
_diffrn_reflns_limit_l_max 22
_diffrn_reflns_limit_l_min -18
_diffrn_reflns_number 41721
_diffrn_reflns_theta_full 26.41
_diffrn_reflns_theta_max 26.41
_diffrn_reflns_theta_min 1.23
_diffrn_standards_decay_% none
_diffrn_standards_interval_count none
_diffrn_standards_interval_time none
_diffrn_standards_number none
_exptl_absorpt_coefficient_mu 4.970
_exptl_absorpt_correction_T_max 1.170
_exptl_absorpt_correction_T_min 0.939
_exptl_absorpt_correction_type multi-scan
_exptl_absorpt_process_details 'SADABS (Bruker, 2000)'
_exptl_crystal_colour blue
_exptl_crystal_density_diffrn 2.335
_exptl_crystal_density_method 'not measured'
_exptl_crystal_description block
_exptl_crystal_F_000 6544
_exptl_crystal_size_max 0.25
_exptl_crystal_size_mid 0.20
_exptl_crystal_size_min 0.15
_refine_diff_density_max 5.089
_refine_diff_density_min -2.262
_refine_diff_density_rms 0.190
_refine_ls_extinction_method none
_refine_ls_goodness_of_fit_ref 1.000
_refine_ls_hydrogen_treatment mixed
_refine_ls_matrix_type full
_refine_ls_number_parameters 1306
_refine_ls_number_reflns 18731
_refine_ls_number_restraints 6
_refine_ls_restrained_S_all 1.001
_refine_ls_R_factor_all 0.1073
_refine_ls_R_factor_gt 0.0560
_refine_ls_shift/su_max 0.001
_refine_ls_shift/su_mean 0.000
_refine_ls_structure_factor_coef Fsqd
_refine_ls_weighting_details 'calc w=1/[\s^2^(Fo^2^)+(0.0400P)^2^+45.0000P] where P=(Fo^2^+2Fc^2^)/3'
_refine_ls_weighting_scheme calc
_refine_ls_wR_factor_gt 0.1059
_refine_ls_wR_factor_ref 0.1233
_reflns_number_gt 11549
_reflns_number_total 18731
_reflns_threshold_expression >2sigma(I)
_cod_data_source_file cg049897ssi20040322_023716.cif
_cod_data_source_block 2
_cod_depositor_comments
;
The following automatic conversions were performed:

'_symmetry_cell_setting' value 'Monoclinic' changed to 'monoclinic'
according to /home/saulius/struct/CIF-dictionaries/cif_core.dic
dictionary named 'cif_core.dic' version 2.4.1 from 2010-06-29.

Automatic conversion script
Id: cif_fix_values 1715 2011-07-08 13:25:40Z adriana 
;
_cod_original_cell_volume 9586(5)
_cod_original_sg_symbol_H-M P2(1)/n
_cod_database_code 4505063

loop_
_symmetry_equiv_pos_as_xyz
'x, y, z'
'-x+1/2, y+1/2, -z+1/2'
'-x, -y, -z'
'x-1/2, -y-1/2, z-1/2'

loop_
_atom_site_label
_atom_site_type_symbol
_atom_site_fract_x
_atom_site_fract_y
_atom_site_fract_z
_atom_site_U_iso_or_equiv
_atom_site_adp_type
_atom_site_occupancy
_atom_site_symmetry_multiplicity
_atom_site_calc_flag
_atom_site_refinement_flags
Gd1 Gd 0.76218(3) 0.091814(13) 0.22906(3) 0.01563(12) Uani 1 1 d .
Gd2 Gd 0.75815(3) 0.211915(13) -0.25910(3) 0.01545(11) Uani 1 1 d .
Gd3 Gd 0.76474(3) -0.036752(13) 0.71755(2) 0.01474(11) Uani 1 1 d .
Gd4 Gd 0.74175(3) -0.162529(13) 0.24473(3) 0.02096(12) Uani 1 1 d .
Cu5 Cu 0.59157(7) 0.10051(3) -0.54920(6) 0.0167(3) Uani 1 1 d .
Cu6 Cu 0.89132(8) 0.22710(3) -0.44132(7) 0.0192(3) Uani 1 1 d .
Cu7 Cu 0.89741(8) -0.14323(3) 1.02644(6) 0.0175(3) Uani 1 1 d .
Cu3 Cu 0.89059(8) -0.01748(3) 0.52988(7) 0.0214(3) Uani 1 1 d .
Cu2 Cu 0.89005(8) 0.10810(3) 0.05024(7) 0.0183(3) Uani 1 1 d .
Cu8 Cu 0.59892(7) -0.14683(3) 0.42398(7) 0.0185(3) Uani 1 1 d .
Cu1 Cu 0.59366(8) -0.02505(3) -0.04853(7) 0.0234(3) Uani 1 1 d .
Cu4 Cu 0.89916(8) -0.27252(3) 0.53777(7) 0.0176(3) Uani 1 1 d .
Cl3 Cl 0.91370(18) -0.21032(7) 1.02423(16) 0.0314(6) Uani 1 1 d .
Cl6 Cl 0.56842(18) 0.03467(7) -0.54663(16) 0.0332(6) Uani 1 1 d .
Cl4 Cl 0.92137(17) -0.33868(7) 0.53707(16) 0.0317(6) Uani 1 1 d .
Cl7 Cl 0.9002(2) 0.16059(8) -0.45427(19) 0.0443(8) Uani 1 1 d .
Cl5 Cl 0.8968(2) -0.08475(8) 0.5165(2) 0.0442(8) Uani 1 1 d .
Cl2 Cl 0.8991(2) 0.04075(7) 0.04622(18) 0.0397(7) Uani 1 1 d .
Cl8 Cl 0.58353(19) -0.21365(8) 0.42835(19) 0.0421(7) Uani 1 1 d .
Cl1 Cl 0.5794(2) -0.09021(8) -0.0248(2) 0.0579(10) Uani 1 1 d .
K1 K 0.74314(14) 0.21672(6) 0.27359(12) 0.0245(5) Uani 1 1 d .
K2 K 0.73376(14) 0.34227(6) -0.23287(12) 0.0252(5) Uani 1 1 d .
K3 K 0.75195(15) 0.08965(6) 0.76469(13) 0.0257(5) Uani 1 1 d .
K4 K 0.76528(15) -0.03170(6) 0.23386(13) 0.0288(5) Uani 1 1 d .
O83 O 0.6789(4) -0.13873(19) 0.5333(4) 0.0265(16) Uani 1 1 d .
O82 O 0.7230(4) -0.09266(18) 0.6277(4) 0.0239(16) Uani 1 1 d .
O74 O 0.8180(5) 0.24029(18) -0.5511(4) 0.0264(16) Uani 1 1 d .
O62 O 0.6750(5) 0.09679(18) -0.6080(4) 0.0272(17) Uani 1 1 d .
O40 O 1.0145(4) -0.25532(18) 0.6178(4) 0.0303(17) Uani 1 1 d .
N6 N 0.6161(5) 0.1590(2) -0.5521(4) 0.0136(16) Uani 1 1 d .
N8 N 0.6051(5) -0.0857(2) 0.4180(4) 0.0150(17) Uani 1 1 d .
O42 O 0.8651(5) -0.26212(19) 0.4206(4) 0.0318(18) Uani 1 1 d .
O44 O 0.8129(5) -0.27640(19) 0.5917(4) 0.0276(17) Uani 1 1 d .
O31 O 0.8174(5) -0.0840(2) 0.8218(4) 0.0317(18) Uani 1 1 d .
O34 O 0.8073(5) -0.1465(2) 1.0772(4) 0.0288(17) Uani 1 1 d .
O20 O 0.8243(4) 0.11857(18) -0.0620(4) 0.0251(16) Uani 1 1 d .
N3 N 0.8797(5) -0.0832(2) 1.0338(4) 0.0140(17) Uani 1 1 d .
O32 O 1.0077(4) -0.12947(18) 1.1198(4) 0.0312(18) Uani 1 1 d .
O22 O 0.9825(5) 0.1116(2) 0.1516(4) 0.0335(18) Uani 1 1 d .
N4 N 0.8766(5) -0.2132(2) 0.5411(4) 0.0151(17) Uani 1 1 d .
O53 O 0.8292(5) -0.00612(19) 0.4182(4) 0.0329(18) Uani 1 1 d .
O25 O 0.7979(4) 0.11416(17) 0.1138(4) 0.0218(15) Uani 1 1 d .
O52 O 0.8053(5) 0.04190(19) 0.3292(4) 0.0278(17) Uani 1 1 d .
C31 C 0.8386(7) -0.0971(3) 0.8907(5) 0.022(2) Uani 1 1 d .
C21 C 0.8302(6) 0.1540(3) -0.0846(6) 0.021(2) Uani 1 1 d .
O1 O 0.7188(5) 0.03711(19) 0.1430(4) 0.0272(16) Uani 1 1 d .
O30 O 0.8641(5) -0.1322(2) 0.9116(4) 0.040(2) Uani 1 1 d .
O56 O 0.7996(4) -0.01392(18) 0.5989(4) 0.0216(15) Uani 1 1 d .
C72 C 0.9731(7) 0.2986(3) -0.3663(6) 0.030(3) Uani 1 1 d .
H72A H 0.9628 0.3188 -0.3323 0.036 Uiso 1 1 calc R
H72B H 1.0103 0.3104 -0.3899 0.036 Uiso 1 1 calc R
O71 O 0.7656(5) 0.28181(18) -0.3106(4) 0.0259(17) Uani 1 1 d .
O54 O 0.7765(5) 0.0341(2) 0.6702(4) 0.0293(17) Uani 1 1 d .
O70 O 0.8067(4) 0.23269(17) -0.3693(4) 0.0189(15) Uani 1 1 d .
C75 C 0.7968(6) 0.2702(3) -0.3591(5) 0.018(2) Uani 1 1 d .
C51 C 0.8335(6) 0.0303(3) 0.3986(5) 0.020(2) Uani 1 1 d .
O51 O 0.9857(5) -0.0153(2) 0.6280(5) 0.045(2) Uani 1 1 d .
O200 O 0.8894(4) 0.0560(2) 0.2263(4) 0.0317(18) Uani 1 1 d .
O60 O 0.6347(5) 0.1100(2) -0.4313(4) 0.0349(19) Uani 1 1 d .
C42 C 0.9583(6) -0.1932(3) 0.5583(6) 0.021(2) Uani 1 1 d .
H42A H 0.9566 -0.1662 0.5784 0.026 Uiso 1 1 calc R
H42B H 0.9701 -0.1909 0.5102 0.026 Uiso 1 1 calc R
O64 O 0.4730(4) 0.1189(2) -0.6227(4) 0.0337(18) Uani 1 1 d .
O2 O 0.6800(4) -0.01313(18) 0.0573(4) 0.0263(16) Uani 1 1 d .
O203 O 0.8933(5) 0.1207(2) 0.3197(4) 0.0365(19) Uani 1 1 d .
N1 N 0.6122(5) 0.0334(2) -0.0672(4) 0.0164(17) Uani 1 1 d .
O103 O 0.6224(5) 0.2354(2) -0.3635(4) 0.0342(18) Uani 1 1 d .
O202 O 0.6254(5) 0.1196(2) 0.1363(4) 0.0369(19) Uani 1 1 d .
C25 C 0.7963(6) 0.1514(3) 0.1296(5) 0.016(2) Uani 1 1 d .
C83 C 0.6817(6) -0.1033(3) 0.5588(5) 0.018(2) Uani 1 1 d .
O80 O 0.6827(5) -0.14325(19) 0.3533(4) 0.0263(17) Uani 1 1 d .
O304 O 0.8927(5) -0.0695(2) 0.7116(4) 0.0350(19) Uani 1 1 d .
C61 C 0.6713(6) 0.1426(3) -0.4107(5) 0.017(2) Uani 1 1 d .
O102 O 0.8901(5) 0.24383(19) -0.1769(4) 0.0333(18) Uani 1 1 d .
O41 O 1.0892(5) -0.2002(2) 0.6648(5) 0.039(2) Uani 1 1 d .
C80 C 0.5233(7) -0.0720(3) 0.3662(6) 0.034(3) Uani 1 1 d .
H80A H 0.5304 -0.0501 0.3337 0.041 Uiso 1 1 calc R
H80B H 0.4933 -0.0615 0.3981 0.041 Uiso 1 1 calc R
O21 O 0.7993(5) 0.16487(19) -0.1543(4) 0.0261(16) Uani 1 1 d .
O24 O 0.7749(5) 0.1627(2) 0.1840(4) 0.0311(18) Uani 1 1 d .
O303 O 0.6286(4) -0.0080(2) 0.6295(4) 0.0319(18) Uani 1 1 d .
C2 C 0.6820(6) 0.0236(3) 0.0742(5) 0.019(2) Uani 1 1 d .
C71 C 0.8270(6) 0.2758(3) -0.5717(6) 0.022(2) Uani 1 1 d .
C55 C 0.7951(6) 0.0225(3) 0.6141(5) 0.015(2) Uani 1 1 d .
O104 O 0.8828(5) 0.1714(2) -0.2578(4) 0.0368(19) Uani 1 1 d .
C43 C 1.0265(6) -0.2174(3) 0.6190(6) 0.024(2) Uani 1 1 d .
N5 N 0.8860(5) 0.0436(2) 0.5413(4) 0.0172(17) Uani 1 1 d .
C41 C 0.8266(6) -0.2294(3) 0.3992(6) 0.024(2) Uani 1 1 d .
O43 O 0.7952(5) -0.21877(19) 0.3287(4) 0.0306(18) Uani 1 1 d .
C85 C 0.6963(6) -0.1068(3) 0.3439(5) 0.023(2) Uani 1 1 d .
N7 N 0.8919(5) 0.2881(2) -0.4303(4) 0.0181(18) Uani 1 1 d .
C24 C 0.8160(6) 0.1820(3) 0.0767(6) 0.024(2) Uani 1 1 d .
H24A H 0.7675 0.1850 0.0279 0.029 Uiso 1 1 calc R
H24B H 0.8270 0.2080 0.1031 0.029 Uiso 1 1 calc R
O73 O 1.0762(5) 0.2691(3) -0.2538(4) 0.045(2) Uani 1 1 d .
C74 C 0.8205(6) 0.3010(3) -0.4091(6) 0.022(2) Uani 1 1 d .
H74A H 0.7723 0.3058 -0.4572 0.026 Uiso 1 1 calc R
H74B H 0.8347 0.3261 -0.3801 0.026 Uiso 1 1 calc R
O72 O 0.9886(5) 0.2280(2) -0.3442(4) 0.039(2) Uani 1 1 d .
O100 O 0.6306(5) 0.1887(2) -0.2385(4) 0.0363(19) Uani 1 1 d .
O300 O 0.6481(5) -0.0735(3) 0.7317(4) 0.049(2) Uani 1 1 d .
O400 O 0.8692(5) -0.1852(2) 0.2213(4) 0.042(2) Uani 1 1 d .
O61 O 0.7074(5) 0.1546(2) -0.3396(4) 0.0290(17) Uani 1 1 d .
C63 C 0.6873(6) 0.1307(3) -0.6354(5) 0.017(2) Uani 1 1 d .
C73 C 1.0165(7) 0.2627(3) -0.3161(6) 0.031(3) Uani 1 1 d .
N2 N 0.8901(5) 0.1699(2) 0.0574(4) 0.0154(17) Uani 1 1 d .
O23 O 1.0638(5) 0.1537(2) 0.2406(4) 0.042(2) Uani 1 1 d .
C20 C 0.8793(6) 0.1843(3) -0.0232(5) 0.016(2) Uani 1 1 d .
H20A H 0.9339 0.1884 -0.0266 0.019 Uiso 1 1 calc R
H20B H 0.8498 0.2099 -0.0332 0.019 Uiso 1 1 calc R
C60 C 0.6792(6) 0.1697(3) -0.4748(5) 0.026(2) Uani 1 1 d .
H60A H 0.6716 0.1975 -0.4627 0.031 Uiso 1 1 calc R
H60B H 0.7350 0.1669 -0.4764 0.031 Uiso 1 1 calc R
O404 O 0.8787(5) -0.1391(2) 0.3512(5) 0.051(2) Uani 1 1 d .
C50 C 0.8780(6) 0.0597(3) 0.4623(5) 0.021(2) Uani 1 1 d .
H50A H 0.9334 0.0651 0.4616 0.026 Uiso 1 1 calc R
H50B H 0.8471 0.0849 0.4527 0.026 Uiso 1 1 calc R
O302 O 0.8926(5) -0.0052(2) 0.8097(5) 0.053(2) Uani 1 1 d .
O403 O 0.6113(5) -0.1322(2) 0.1540(4) 0.040(2) Uani 1 1 d .
C84 C 0.6731(8) -0.0751(3) 0.3908(7) 0.038(3) Uani 1 1 d .
H84A H 0.7226 -0.0686 0.4367 0.045 Uiso 1 1 calc R
H84B H 0.6569 -0.0509 0.3586 0.045 Uiso 1 1 calc R
C23 C 1.0071(7) 0.1470(3) 0.1761(6) 0.028(2) Uani 1 1 d .
C40 C 0.8157(6) -0.2026(3) 0.4618(5) 0.021(2) Uani 1 1 d .
H40E H 0.8236 -0.1747 0.4502 0.025 Uiso 1 1 calc R
H40F H 0.7590 -0.2054 0.4612 0.025 Uiso 1 1 calc R
O81 O 0.7340(5) -0.0963(2) 0.3002(4) 0.036(2) Uani 1 1 d .
O84 O 0.4091(5) -0.0947(2) 0.2562(5) 0.046(2) Uani 1 1 d .
O405 O 0.6196(5) -0.2028(2) 0.2442(4) 0.044(2) Uani 1 1 d .
C1 C 0.6337(7) 0.0533(3) 0.0092(5) 0.023(2) Uani 1 1 d .
H1A H 0.5830 0.0620 0.0167 0.028 Uiso 1 1 calc R
H1B H 0.6680 0.0768 0.0113 0.028 Uiso 1 1 calc R
C22 C 0.9695(6) 0.1814(3) 0.1204(5) 0.023(2) Uani 1 1 d .
H22A H 0.9594 0.2039 0.1501 0.028 Uiso 1 1 calc R
H22B H 1.0091 0.1902 0.0968 0.028 Uiso 1 1 calc R
C35 C 0.8025(7) -0.1145(3) 1.1111(6) 0.027(3) Uani 1 1 d .
C32 C 0.9634(7) -0.0661(3) 1.0621(6) 0.031(3) Uani 1 1 d .
H32A H 0.9617 -0.0391 1.0822 0.037 Uiso 1 1 calc R
H32B H 0.9831 -0.0640 1.0185 0.037 Uiso 1 1 calc R
C64 C 0.5358(6) 0.1803(3) -0.5664(6) 0.028(2) Uani 1 1 d .
H64A H 0.5381 0.2070 -0.5872 0.034 Uiso 1 1 calc R
H64B H 0.5268 0.1832 -0.5169 0.034 Uiso 1 1 calc R
C81 C 0.4722(7) -0.1038(3) 0.3141(6) 0.029(2) Uani 1 1 d .
O4 O 0.4778(5) -0.0163(3) -0.1177(5) 0.047(2) Uani 1 1 d .
C33 C 1.0239(6) -0.0920(3) 1.1273(6) 0.027(2) Uani 1 1 d .
C70 C 0.8825(6) 0.3041(3) -0.5087(5) 0.019(2) Uani 1 1 d .
H70A H 0.9372 0.3063 -0.5131 0.023 Uiso 1 1 calc R
H70B H 0.8575 0.3307 -0.5156 0.023 Uiso 1 1 calc R
C53 C 1.0084(7) 0.0191(4) 0.6571(6) 0.037(3) Uani 1 1 d .
C82 C 0.6266(7) -0.0720(3) 0.5011(5) 0.025(2) Uani 1 1 d .
H82A H 0.5754 -0.0679 0.5115 0.030 Uiso 1 1 calc R
H82B H 0.6563 -0.0465 0.5088 0.030 Uiso 1 1 calc R
C52 C 0.9643(7) 0.0553(3) 0.6070(6) 0.032(3) Uani 1 1 d .
H52A H 0.9510 0.0748 0.6406 0.038 Uiso 1 1 calc R
H52B H 1.0021 0.0681 0.5854 0.038 Uiso 1 1 calc R
C54 C 0.8107(7) 0.0536(3) 0.5586(6) 0.024(2) Uani 1 1 d .
H54A H 0.7623 0.0546 0.5095 0.029 Uiso 1 1 calc R
H54B H 0.8177 0.0801 0.5830 0.029 Uiso 1 1 calc R
C44 C 0.8428(6) -0.2057(3) 0.6043(5) 0.020(2) Uani 1 1 d .
H44A H 0.7996 -0.1851 0.5868 0.024 Uiso 1 1 calc R
H44B H 0.8875 -0.1958 0.6513 0.024 Uiso 1 1 calc R
O33 O 1.0833(5) -0.0760(2) 1.1785(5) 0.049(2) Uani 1 1 d .
O50 O 1.0649(5) 0.0257(3) 0.7214(5) 0.055(2) Uani 1 1 d .
C62 C 0.6466(7) 0.1671(3) -0.6170(5) 0.021(2) Uani 1 1 d .
H62A H 0.6867 0.1891 -0.6019 0.025 Uiso 1 1 calc R
H62B H 0.5997 0.1753 -0.6639 0.025 Uiso 1 1 calc R
C4 C 0.4651(7) 0.0177(4) -0.1521(7) 0.044(3) Uani 1 1 d .
O85 O 0.4952(5) -0.1404(2) 0.3324(4) 0.0391(19) Uani 1 1 d .
C3 C 0.5340(7) 0.0488(3) -0.1274(6) 0.038(3) Uani 1 1 d .
H3A H 0.5453 0.0574 -0.1736 0.045 Uiso 1 1 calc R
H3B H 0.5151 0.0721 -0.1064 0.045 Uiso 1 1 calc R
C30 C 0.8286(8) -0.0696(3) 0.9527(6) 0.036(3) Uani 1 1 d .
H30E H 0.8454 -0.0425 0.9448 0.044 Uiso 1 1 calc R
H30F H 0.7699 -0.0688 0.9467 0.044 Uiso 1 1 calc R
C34 C 0.8400(7) -0.0762(3) 1.0921(6) 0.030(3) Uani 1 1 d .
H34A H 0.7961 -0.0562 1.0715 0.036 Uiso 1 1 calc R
H34B H 0.8816 -0.0656 1.1404 0.036 Uiso 1 1 calc R
O3 O 0.4002(7) 0.0243(3) -0.2112(6) 0.083(3) Uani 1 1 d U
O5 O 0.6448(5) -0.03013(19) -0.1443(4) 0.0316(18) Uani 1 1 d .
O65 O 0.3997(5) 0.1749(2) -0.6683(5) 0.041(2) Uani 1 1 d .
O209 O 0.6380(5) 0.0616(2) 0.2470(4) 0.0388(19) Uani 1 1 d .
C45 C 0.8061(6) -0.2438(3) 0.6247(6) 0.019(2) Uani 1 1 d .
C65 C 0.4635(6) 0.1568(3) -0.6252(6) 0.025(2) Uani 1 1 d .
C5 C 0.6824(6) 0.0356(3) -0.0968(6) 0.023(2) Uani 1 1 d .
H5A H 0.7353 0.0359 -0.0519 0.028 Uiso 1 1 calc R
H5B H 0.6782 0.0606 -0.1254 0.028 Uiso 1 1 calc R
O6 O 0.7246(4) 0.00540(18) -0.1942(4) 0.0233(16) Uani 1 1 d .
C6 C 0.6828(6) 0.0006(3) -0.1508(5) 0.020(2) Uani 1 1 d .
O35 O 0.7721(5) -0.1118(2) 1.1640(4) 0.0315(18) Uani 1 1 d .
O45 O 0.7719(4) -0.23984(18) 0.6741(4) 0.0233(16) Uani 1 1 d .
O75 O 0.7963(5) 0.2889(2) -0.6410(4) 0.0339(19) Uani 1 1 d .
O63 O 0.7256(5) 0.13461(18) -0.6817(4) 0.0242(16) Uani 1 1 d .
O500 O 0.988(2) 0.3923(13) -0.298(3) 0.45(2) Uani 1 1 d .

loop_
_atom_site_aniso_label
_atom_site_aniso_U_11
_atom_site_aniso_U_22
_atom_site_aniso_U_33
_atom_site_aniso_U_23
_atom_site_aniso_U_13
_atom_site_aniso_U_12
Gd1 0.0225(3) 0.0132(2) 0.0130(2) 0.00109(17) 0.0087(2) -0.00084(19)
Gd2 0.0213(3) 0.0124(2) 0.0128(2) -0.00034(18) 0.0065(2) -0.00232(19)
Gd3 0.0204(3) 0.0119(2) 0.0113(2) 0.00033(17) 0.0051(2) -0.00176(19)
Gd4 0.0290(3) 0.0138(2) 0.0182(2) -0.00102(19) 0.0064(2) 0.0009(2)
Cu5 0.0202(7) 0.0116(5) 0.0188(6) -0.0002(5) 0.0077(5) -0.0013(5)
Cu6 0.0242(7) 0.0133(6) 0.0225(6) 0.0022(5) 0.0114(6) 0.0016(5)
Cu7 0.0228(7) 0.0124(6) 0.0178(6) 0.0017(4) 0.0078(6) 0.0030(5)
Cu3 0.0258(7) 0.0150(6) 0.0247(6) 0.0087(5) 0.0110(6) 0.0053(5)
Cu2 0.0231(7) 0.0127(6) 0.0198(6) 0.0035(5) 0.0087(6) 0.0033(5)
Cu8 0.0203(7) 0.0122(6) 0.0215(6) -0.0037(4) 0.0057(6) -0.0029(5)
Cu1 0.0230(7) 0.0154(6) 0.0310(7) -0.0020(5) 0.0088(6) -0.0027(5)
Cu4 0.0206(7) 0.0138(6) 0.0188(6) -0.0006(5) 0.0076(5) 0.0011(5)
Cl3 0.0388(17) 0.0134(12) 0.0439(16) 0.0007(11) 0.0175(14) 0.0036(11)
Cl6 0.0344(16) 0.0158(12) 0.0443(15) 0.0020(11) 0.0084(14) -0.0061(11)
Cl4 0.0336(16) 0.0170(13) 0.0425(15) -0.0023(11) 0.0118(14) 0.0017(11)
Cl7 0.055(2) 0.0137(13) 0.075(2) -0.0031(13) 0.0373(19) 0.0036(13)
Cl5 0.050(2) 0.0174(13) 0.070(2) 0.0093(13) 0.0282(18) 0.0100(13)
Cl2 0.055(2) 0.0136(12) 0.0558(18) 0.0039(12) 0.0266(16) 0.0067(13)
Cl8 0.0407(18) 0.0171(13) 0.066(2) -0.0040(13) 0.0168(16) -0.0100(12)
Cl1 0.074(3) 0.0179(15) 0.091(3) 0.0026(15) 0.042(2) -0.0095(15)
K1 0.0281(14) 0.0199(11) 0.0267(13) -0.0012(9) 0.0116(12) 0.0006(9)
K2 0.0264(13) 0.0186(11) 0.0291(12) -0.0045(9) 0.0085(11) 0.0026(10)
K3 0.0268(13) 0.0180(11) 0.0317(13) -0.0034(9) 0.0100(11) 0.0005(9)
K4 0.0301(13) 0.0156(10) 0.0361(13) 0.0062(9) 0.0068(11) -0.0010(10)
O83 0.036(5) 0.016(3) 0.020(4) -0.002(3) 0.002(3) 0.005(3)
O82 0.029(4) 0.022(4) 0.015(3) -0.001(3) 0.002(3) 0.000(3)
O74 0.038(5) 0.015(3) 0.023(4) -0.002(3) 0.008(4) -0.007(3)
O62 0.045(5) 0.013(3) 0.038(4) 0.005(3) 0.032(4) 0.009(3)
O40 0.026(4) 0.008(3) 0.044(4) -0.001(3) -0.002(4) 0.000(3)
N6 0.010(4) 0.024(4) 0.009(4) -0.002(3) 0.006(3) -0.005(3)
N8 0.020(5) 0.012(4) 0.013(4) -0.002(3) 0.007(4) -0.003(3)
O42 0.055(5) 0.022(4) 0.021(4) 0.006(3) 0.017(4) 0.014(4)
O44 0.040(5) 0.022(4) 0.030(4) -0.012(3) 0.024(4) -0.009(3)
O31 0.049(5) 0.028(4) 0.018(4) 0.006(3) 0.012(4) 0.004(3)
O34 0.039(5) 0.025(4) 0.033(4) -0.006(3) 0.026(4) -0.007(3)
O20 0.038(5) 0.011(3) 0.024(4) -0.003(3) 0.008(3) -0.009(3)
N3 0.014(4) 0.012(4) 0.016(4) 0.005(3) 0.005(4) 0.009(3)
O32 0.029(4) 0.009(3) 0.039(4) 0.005(3) -0.008(4) 0.002(3)
O22 0.031(5) 0.021(4) 0.038(4) 0.012(3) 0.000(4) 0.006(3)
N4 0.023(5) 0.013(4) 0.012(4) 0.000(3) 0.010(4) -0.002(3)
O53 0.055(5) 0.018(4) 0.026(4) 0.002(3) 0.015(4) -0.002(3)
O25 0.034(4) 0.005(3) 0.029(4) 0.000(3) 0.015(3) -0.001(3)
O52 0.040(5) 0.023(4) 0.017(4) 0.002(3) 0.007(3) 0.004(3)
C31 0.036(7) 0.020(5) 0.016(5) 0.004(4) 0.015(5) 0.002(5)
C21 0.028(6) 0.017(5) 0.027(6) 0.001(4) 0.019(5) 0.003(4)
O1 0.042(5) 0.022(4) 0.013(3) -0.001(3) 0.005(3) -0.004(3)
O30 0.080(7) 0.021(4) 0.020(4) 0.008(3) 0.021(4) 0.014(4)
O56 0.033(4) 0.012(3) 0.024(4) 0.003(3) 0.016(3) 0.007(3)
C72 0.027(6) 0.025(6) 0.029(6) -0.004(5) 0.001(5) -0.003(5)
O71 0.040(5) 0.020(4) 0.027(4) -0.005(3) 0.024(4) -0.001(3)
O54 0.048(5) 0.021(4) 0.027(4) 0.001(3) 0.023(4) -0.004(3)
O70 0.028(4) 0.005(3) 0.028(4) 0.000(3) 0.015(3) -0.001(3)
C75 0.019(6) 0.019(5) 0.014(5) -0.003(4) 0.004(4) -0.012(4)
C51 0.032(6) 0.013(5) 0.023(5) 0.011(4) 0.017(5) 0.008(4)
O51 0.045(6) 0.035(5) 0.046(5) 0.010(4) 0.006(4) 0.017(4)
O200 0.029(4) 0.037(4) 0.031(4) 0.008(3) 0.014(4) 0.017(3)
O60 0.060(6) 0.023(4) 0.017(4) -0.004(3) 0.010(4) -0.016(4)
C42 0.015(5) 0.016(5) 0.029(5) -0.001(4) 0.003(5) 0.002(4)
O64 0.019(4) 0.018(4) 0.047(5) 0.001(3) -0.009(4) 0.000(3)
O2 0.039(5) 0.015(3) 0.018(3) 0.005(3) 0.002(3) 0.006(3)
O203 0.029(5) 0.025(4) 0.046(5) 0.001(3) 0.003(4) -0.001(3)
N1 0.018(4) 0.022(4) 0.007(4) 0.001(3) 0.002(3) 0.005(3)
O103 0.027(5) 0.036(4) 0.037(4) 0.018(3) 0.009(4) 0.007(3)
O202 0.029(5) 0.041(5) 0.043(5) 0.003(4) 0.017(4) 0.001(4)
C25 0.017(5) 0.014(5) 0.017(5) 0.004(4) 0.008(4) 0.004(4)
C83 0.020(6) 0.018(5) 0.016(5) 0.001(4) 0.007(5) 0.003(4)
O80 0.047(5) 0.013(4) 0.026(4) -0.002(3) 0.021(4) 0.000(3)
O304 0.034(5) 0.041(5) 0.033(4) 0.020(3) 0.015(4) 0.019(4)
C61 0.020(5) 0.016(5) 0.013(5) 0.005(4) 0.003(4) 0.005(4)
O102 0.027(4) 0.018(4) 0.043(4) -0.008(3) -0.002(4) -0.009(3)
O41 0.025(5) 0.024(4) 0.054(5) -0.009(4) -0.002(4) -0.004(3)
C80 0.028(7) 0.023(6) 0.036(6) 0.005(5) -0.007(5) 0.010(5)
O21 0.040(5) 0.025(4) 0.012(3) 0.004(3) 0.007(3) -0.001(3)
O24 0.049(5) 0.028(4) 0.029(4) 0.003(3) 0.029(4) 0.005(4)
O303 0.020(4) 0.042(5) 0.030(4) -0.002(3) 0.004(4) 0.008(3)
C2 0.025(6) 0.015(5) 0.022(5) -0.003(4) 0.015(5) -0.008(4)
C71 0.024(6) 0.014(5) 0.025(6) -0.003(4) 0.007(5) -0.001(4)
C55 0.017(5) 0.020(5) 0.010(4) 0.004(4) 0.005(4) 0.002(4)
O104 0.037(5) 0.038(4) 0.036(4) 0.003(3) 0.014(4) 0.015(4)
C43 0.021(6) 0.021(5) 0.028(6) -0.002(4) 0.009(5) -0.007(4)
N5 0.018(4) 0.014(4) 0.018(4) 0.003(3) 0.005(4) 0.001(3)
C41 0.022(6) 0.031(6) 0.019(5) 0.006(4) 0.007(5) 0.006(5)
O43 0.052(5) 0.023(4) 0.011(3) 0.005(3) 0.005(4) 0.010(3)
C85 0.016(5) 0.039(6) 0.006(4) 0.000(4) -0.003(4) 0.007(5)
N7 0.019(5) 0.021(4) 0.014(4) 0.006(3) 0.006(4) 0.000(3)
C24 0.030(6) 0.014(5) 0.033(6) 0.008(4) 0.018(5) 0.008(4)
O73 0.022(5) 0.070(6) 0.026(4) 0.002(4) -0.010(4) 0.002(4)
C74 0.029(6) 0.020(5) 0.025(5) 0.005(4) 0.020(5) 0.006(4)
O72 0.033(5) 0.024(4) 0.042(5) 0.007(3) -0.006(4) 0.007(3)
O100 0.033(5) 0.043(5) 0.032(4) -0.002(3) 0.011(4) -0.019(4)
O300 0.045(6) 0.074(6) 0.037(5) -0.023(4) 0.026(4) -0.038(5)
O400 0.038(5) 0.048(5) 0.039(5) 0.017(4) 0.011(4) 0.018(4)
O61 0.045(5) 0.023(4) 0.013(3) -0.002(3) 0.003(3) -0.003(3)
C63 0.024(6) 0.010(5) 0.016(5) -0.002(4) 0.007(5) 0.003(4)
C73 0.021(6) 0.038(7) 0.032(6) 0.006(5) 0.007(6) 0.009(5)
N2 0.018(5) 0.015(4) 0.009(4) 0.004(3) 0.001(4) 0.000(3)
O23 0.028(5) 0.059(5) 0.021(4) 0.007(4) -0.011(4) 0.009(4)
C20 0.016(5) 0.021(5) 0.014(5) 0.005(4) 0.009(4) 0.001(4)
C60 0.023(6) 0.031(6) 0.020(5) -0.006(4) 0.003(5) -0.011(5)
O404 0.037(5) 0.050(5) 0.061(6) -0.008(4) 0.013(5) -0.010(4)
C50 0.029(6) 0.017(5) 0.018(5) 0.004(4) 0.008(5) 0.003(4)
O302 0.027(5) 0.043(5) 0.070(6) -0.009(4) -0.003(5) -0.006(4)
O403 0.029(5) 0.029(4) 0.052(5) 0.011(4) 0.005(4) 0.000(3)
C84 0.053(8) 0.031(6) 0.046(7) -0.018(5) 0.038(7) -0.011(6)
C23 0.028(6) 0.037(6) 0.030(6) 0.009(5) 0.023(6) 0.003(5)
C40 0.015(5) 0.028(5) 0.018(5) 0.001(4) 0.005(4) 0.006(4)
O81 0.062(6) 0.032(4) 0.030(4) -0.002(3) 0.036(4) -0.008(4)
O84 0.024(5) 0.062(6) 0.039(5) 0.009(4) -0.002(4) -0.013(4)
O405 0.059(6) 0.049(5) 0.032(4) -0.018(4) 0.025(4) -0.031(4)
C1 0.034(6) 0.016(5) 0.021(5) 0.001(4) 0.010(5) 0.003(4)
C22 0.029(6) 0.011(5) 0.022(5) -0.003(4) 0.001(5) -0.004(4)
C35 0.026(6) 0.035(6) 0.028(6) 0.011(5) 0.020(5) 0.014(5)
C32 0.024(6) 0.017(5) 0.045(7) 0.005(5) 0.005(6) 0.003(4)
C64 0.026(6) 0.025(6) 0.035(6) -0.003(5) 0.012(5) 0.001(5)
C81 0.023(6) 0.041(7) 0.025(6) 0.004(5) 0.011(5) -0.004(5)
O4 0.029(5) 0.049(5) 0.056(5) -0.001(4) 0.007(4) -0.012(4)
C33 0.016(6) 0.027(6) 0.035(6) 0.000(5) 0.007(5) 0.003(4)
C70 0.028(6) 0.014(5) 0.017(5) 0.001(4) 0.011(5) -0.004(4)
C53 0.026(7) 0.065(9) 0.024(6) 0.024(6) 0.015(6) 0.017(6)
C82 0.038(7) 0.024(5) 0.015(5) -0.001(4) 0.010(5) 0.003(5)
C52 0.027(6) 0.029(6) 0.028(6) -0.002(5) -0.005(5) -0.013(5)
C54 0.031(6) 0.018(5) 0.028(5) 0.008(4) 0.016(5) 0.005(4)
C44 0.028(6) 0.020(5) 0.015(5) -0.001(4) 0.011(5) 0.004(4)
O33 0.018(4) 0.036(5) 0.071(6) -0.013(4) -0.008(4) -0.002(4)
O50 0.033(5) 0.085(7) 0.032(5) 0.006(4) -0.005(4) 0.008(5)
C62 0.034(6) 0.017(5) 0.018(5) 0.001(4) 0.015(5) -0.001(4)
C4 0.008(6) 0.091(11) 0.026(6) 0.011(7) -0.002(5) 0.001(6)
O85 0.033(5) 0.027(4) 0.041(5) 0.000(3) -0.005(4) -0.012(3)
C3 0.043(8) 0.035(6) 0.032(6) 0.008(5) 0.009(6) 0.009(6)
C30 0.049(8) 0.026(6) 0.023(6) 0.004(4) 0.000(6) 0.018(5)
C34 0.043(7) 0.021(5) 0.034(6) 0.005(5) 0.024(6) 0.010(5)
O3 0.050(6) 0.107(7) 0.080(6) 0.034(5) 0.011(5) -0.010(5)
O5 0.044(5) 0.017(4) 0.041(4) -0.012(3) 0.023(4) -0.010(3)
O65 0.022(4) 0.023(4) 0.061(5) 0.005(4) -0.006(4) 0.002(3)
O209 0.033(5) 0.040(5) 0.046(5) -0.003(4) 0.018(4) -0.017(4)
C45 0.020(6) 0.020(5) 0.020(5) 0.000(4) 0.008(5) -0.002(4)
C65 0.016(6) 0.028(6) 0.026(5) 0.003(4) 0.002(5) 0.002(4)
C5 0.034(6) 0.017(5) 0.025(5) 0.003(4) 0.018(5) 0.002(4)
O6 0.035(4) 0.018(3) 0.022(4) -0.001(3) 0.017(4) 0.001(3)
C6 0.019(5) 0.018(5) 0.019(5) -0.001(4) 0.002(5) 0.000(4)
O35 0.039(5) 0.028(4) 0.034(4) 0.002(3) 0.022(4) 0.011(3)
O45 0.031(4) 0.021(4) 0.029(4) 0.004(3) 0.024(4) 0.001(3)
O75 0.053(6) 0.030(4) 0.015(4) 0.005(3) 0.008(4) 0.008(4)
O63 0.041(5) 0.017(3) 0.023(4) -0.003(3) 0.022(4) -0.006(3)
O500 0.29(4) 0.43(6) 0.58(6) 0.00(5) 0.12(4) -0.01(4)

loop_
_atom_type_symbol
_atom_type_description
_atom_type_scat_dispersion_real
_atom_type_scat_dispersion_imag
_atom_type_scat_source
C C 0.0033 0.0016 'International Tables Vol C Tables 4.2.6.8 and 6.1.1.4'
H H 0.0000 0.0000 'International Tables Vol C Tables 4.2.6.8 and 6.1.1.4'
N N 0.0061 0.0033 'International Tables Vol C Tables 4.2.6.8 and 6.1.1.4'
O O 0.0106 0.0060 'International Tables Vol C Tables 4.2.6.8 and 6.1.1.4'
Gd Gd -0.1653 3.9035 'International Tables Vol C Tables 4.2.6.8 and 6.1.1.4'
Cu Cu 0.3201 1.2651 'International Tables Vol C Tables 4.2.6.8 and 6.1.1.4'
Cl Cl 0.1484 0.1585 'International Tables Vol C Tables 4.2.6.8 and 6.1.1.4'
K K 0.2009 0.2494 'International Tables Vol C Tables 4.2.6.8 and 6.1.1.4'

loop_
_geom_angle_atom_site_label_1
_geom_angle_atom_site_label_2
_geom_angle_atom_site_label_3
_geom_angle
_geom_angle_site_symmetry_1
_geom_angle_site_symmetry_3
O1 Gd1 O52 84.4(2) . .
O1 Gd1 O63 144.5(2) . 1_556
O52 Gd1 O63 88.9(2) . 1_556
O1 Gd1 O203 138.2(2) . .
O52 Gd1 O203 78.9(2) . .
O63 Gd1 O203 73.5(2) 1_556 .
O1 Gd1 O209 72.3(2) . .
O52 Gd1 O209 69.9(3) . .
O63 Gd1 O209 72.7(2) 1_556 .
O203 Gd1 O209 133.7(2) . .
O1 Gd1 O25 77.6(2) . .
O52 Gd1 O25 138.4(2) . .
O63 Gd1 O25 126.4(2) 1_556 .
O203 Gd1 O25 90.1(2) . .
O209 Gd1 O25 135.7(2) . .
O1 Gd1 O200 71.4(2) . .
O52 Gd1 O200 69.7(2) . .
O63 Gd1 O200 137.7(2) 1_556 .
O203 Gd1 O200 66.9(2) . .
O209 Gd1 O200 127.3(2) . .
O25 Gd1 O200 69.0(2) . .
O1 Gd1 O202 81.2(2) . .
O52 Gd1 O202 136.5(2) . .
O63 Gd1 O202 79.9(2) 1_556 .
O203 Gd1 O202 135.2(2) . .
O209 Gd1 O202 66.6(2) . .
O25 Gd1 O202 77.4(2) . .
O200 Gd1 O202 140.2(2) . .
O1 Gd1 O24 123.5(2) . .
O52 Gd1 O24 149.4(2) . .
O63 Gd1 O24 75.1(2) 1_556 .
O203 Gd1 O24 71.7(2) . .
O209 Gd1 O24 126.9(2) . .
O25 Gd1 O24 51.36(19) . .
O200 Gd1 O24 105.0(2) . .
O202 Gd1 O24 67.0(2) . .
O1 Gd1 C25 101.7(2) . .
O52 Gd1 C25 152.2(3) . .
O63 Gd1 C25 100.4(2) 1_556 .
O203 Gd1 C25 78.8(3) . .
O209 Gd1 C25 137.9(3) . .
O25 Gd1 C25 26.1(2) . .
O200 Gd1 C25 86.3(2) . .
O202 Gd1 C25 71.3(2) . .
O24 Gd1 C25 25.3(2) . .
O1 Gd1 K4 40.03(16) . .
O52 Gd1 K4 44.45(16) . .
O63 Gd1 K4 125.52(15) 1_556 .
O203 Gd1 K4 112.15(17) . .
O209 Gd1 K4 66.25(18) . .
O25 Gd1 K4 108.04(14) . .
O200 Gd1 K4 61.28(17) . .
O202 Gd1 K4 112.62(17) . .
O24 Gd1 K4 159.39(14) . .
C25 Gd1 K4 134.09(18) . .
O1 Gd1 K1 149.02(17) . .
O52 Gd1 K1 124.02(16) . .
O63 Gd1 K1 40.53(14) 1_556 .
O203 Gd1 K1 66.73(17) . .
O209 Gd1 K1 103.90(18) . .
O25 Gd1 K1 85.93(13) . .
O200 Gd1 K1 126.55(17) . .
O202 Gd1 K1 69.57(17) . .
O24 Gd1 K1 34.57(14) . .
C25 Gd1 K1 59.87(18) . .
K4 Gd1 K1 166.03(4) . .
O21 Gd2 O61 84.2(2) . .
O21 Gd2 O45 89.7(2) . 2_655
O61 Gd2 O45 144.7(2) . 2_655
O21 Gd2 O102 81.9(2) . .
O61 Gd2 O102 140.8(2) . .
O45 Gd2 O102 71.7(2) 2_655 .
O21 Gd2 O100 72.0(2) . .
O61 Gd2 O100 72.4(2) . .
O45 Gd2 O100 72.6(2) 2_655 .
O102 Gd2 O100 135.4(2) . .
O21 Gd2 O104 68.7(2) . .
O61 Gd2 O104 72.1(3) . .
O45 Gd2 O104 136.9(2) 2_655 .
O102 Gd2 O104 68.7(2) . .
O100 Gd2 O104 128.8(3) . .
O21 Gd2 O103 136.9(2) . .
O61 Gd2 O103 75.9(2) . .
O45 Gd2 O103 85.5(2) 2_655 .
O102 Gd2 O103 135.6(2) . .
O100 Gd2 O103 65.7(2) . .
O104 Gd2 O103 135.7(2) . .
O21 Gd2 O71 150.1(2) . .
O61 Gd2 O71 124.7(2) . .
O45 Gd2 O71 71.2(2) 2_655 .
O102 Gd2 O71 70.5(2) . .
O100 Gd2 O71 120.7(2) . .
O104 Gd2 O71 109.7(2) . .
O103 Gd2 O71 66.1(2) . .
O21 Gd2 O70 137.0(2) . .
O61 Gd2 O70 83.3(2) . .
O45 Gd2 O70 122.4(2) 2_655 .
O102 Gd2 O70 82.4(2) . .
O100 Gd2 O70 140.4(2) . .
O104 Gd2 O70 68.2(2) . .
O103 Gd2 O70 78.5(2) . .
O71 Gd2 O70 51.66(19) . .
O21 Gd2 C75 151.6(3) . .
O61 Gd2 C75 105.5(2) . .
O45 Gd2 C75 96.3(2) 2_655 .
O102 Gd2 C75 73.8(2) . .
O100 Gd2 C75 136.2(3) . .
O104 Gd2 C75 88.6(3) . .
O103 Gd2 C75 71.4(2) . .
O71 Gd2 C75 25.5(2) . .
O70 Gd2 C75 26.2(2) . .
O21 Gd2 K3 43.06(16) . 1_554
O61 Gd2 K3 41.20(16) . 1_554
O45 Gd2 K3 124.98(15) 2_655 1_554
O102 Gd2 K3 114.83(17) . 1_554
O100 Gd2 K3 67.42(18) . 1_554
O104 Gd2 K3 61.48(18) . 1_554
O103 Gd2 K3 109.47(17) . 1_554
O71 Gd2 K3 163.65(14) . 1_554
O70 Gd2 K3 112.55(13) . 1_554
C75 Gd2 K3 138.72(19) . 1_554
O21 Gd2 K2 125.23(16) . .
O61 Gd2 K2 146.42(17) . .
O45 Gd2 K2 39.04(15) 2_655 .
O102 Gd2 K2 67.03(16) . .
O100 Gd2 K2 99.56(18) . .
O104 Gd2 K2 129.82(18) . .
O103 Gd2 K2 71.30(17) . .
O71 Gd2 K2 32.12(14) . .
O70 Gd2 K2 83.62(13) . .
C75 Gd2 K2 57.41(19) . .
K3 Gd2 K2 163.79(4) 1_554 .
O31 Gd3 O82 87.8(2) . .
O31 Gd3 O6 88.3(2) . 1_556
O82 Gd3 O6 144.5(2) . 1_556
O31 Gd3 O300 70.6(3) . .
O82 Gd3 O300 68.4(2) . .
O6 Gd3 O300 77.0(2) 1_556 .
O31 Gd3 O302 75.8(3) . .
O82 Gd3 O302 139.8(3) . .
O6 Gd3 O302 72.5(3) 1_556 .
O300 Gd3 O302 134.8(3) . .
O31 Gd3 O304 70.2(2) . .
O82 Gd3 O304 71.3(2) . .
O6 Gd3 O304 139.0(2) 1_556 .
O300 Gd3 O304 123.8(3) . .
O302 Gd3 O304 68.6(3) . .
O31 Gd3 O303 139.6(3) . .
O82 Gd3 O303 83.4(2) . .
O6 Gd3 O303 77.0(2) 1_556 .
O300 Gd3 O303 69.5(3) . .
O302 Gd3 O303 131.8(3) . .
O304 Gd3 O303 140.8(2) . .
O31 Gd3 O54 146.2(2) . .
O82 Gd3 O54 121.8(2) . .
O6 Gd3 O54 76.4(2) 1_556 .
O300 Gd3 O54 132.2(3) . .
O302 Gd3 O54 70.9(3) . .
O304 Gd3 O54 102.1(2) . .
O303 Gd3 O54 66.2(2) . .
O31 Gd3 O56 137.2(2) . .
O82 Gd3 O56 76.1(2) . .
O6 Gd3 O56 126.9(2) 1_556 .
O300 Gd3 O56 133.9(2) . .
O302 Gd3 O56 91.3(3) . .
O304 Gd3 O56 67.1(2) . .
O303 Gd3 O56 78.3(2) . .
O54 Gd3 O56 50.69(19) . .
O31 Gd3 C55 149.6(3) . .
O82 Gd3 C55 99.4(2) . .
O6 Gd3 C55 101.5(2) 1_556 .
O300 Gd3 C55 139.4(3) . .
O302 Gd3 C55 79.9(3) . .
O304 Gd3 C55 84.1(2) . .
O303 Gd3 C55 70.7(2) . .
O54 Gd3 C55 25.2(2) . .
O56 Gd3 C55 25.5(2) . .
O31 Gd3 K2 44.97(17) . 2_645
O82 Gd3 K2 42.96(15) . 2_645
O6 Gd3 K2 121.97(15) 1_556 2_645
O300 Gd3 K2 58.4(2) . 2_645
O302 Gd3 K2 113.5(2) . 2_645
O304 Gd3 K2 65.34(17) . 2_645
O303 Gd3 K2 114.17(17) . 2_645
O54 Gd3 K2 161.61(15) . 2_645
O56 Gd3 K2 110.92(14) . 2_645
C55 Gd3 K2 136.43(18) . 2_645
O31 Gd3 K3 121.29(17) . .
O82 Gd3 K3 149.87(15) . .
O6 Gd3 K3 41.75(15) 1_556 .
O300 Gd3 K3 111.4(2) . .
O302 Gd3 K3 62.9(2) . .
O304 Gd3 K3 123.06(18) . .
O303 Gd3 K3 69.42(17) . .
O54 Gd3 K3 34.91(15) . .
O56 Gd3 K3 85.58(14) . .
C55 Gd3 K3 60.07(18) . .
K2 Gd3 K3 163.43(4) 2_645 .
O43 Gd4 O75 84.5(2) . 2_644
O43 Gd4 O35 145.4(3) . 1_554
O75 Gd4 O35 92.9(2) 2_644 1_554
O43 Gd4 O81 120.7(2) . .
O75 Gd4 O81 153.6(3) 2_644 .
O35 Gd4 O81 71.2(2) 1_554 .
O43 Gd4 O403 142.8(3) . .
O75 Gd4 O403 80.2(3) 2_644 .
O35 Gd4 O403 69.5(2) 1_554 .
O81 Gd4 O403 74.5(3) . .
O43 Gd4 O405 72.8(3) . .
O75 Gd4 O405 69.3(2) 2_644 .
O35 Gd4 O405 138.1(3) 1_554 .
O81 Gd4 O405 108.3(3) . .
O403 Gd4 O405 70.2(3) . .
O43 Gd4 O400 73.5(2) . .
O75 Gd4 O400 70.2(3) 2_644 .
O35 Gd4 O400 73.1(2) 1_554 .
O81 Gd4 O400 121.8(3) . .
O403 Gd4 O400 130.5(2) . .
O405 Gd4 O400 128.9(3) . .
O43 Gd4 O404 73.9(3) . .
O75 Gd4 O404 135.6(3) 2_644 .
O35 Gd4 O404 84.5(3) 1_554 .
O81 Gd4 O404 65.6(3) . .
O403 Gd4 O404 137.7(3) . .
O405 Gd4 O404 134.9(3) . .
O400 Gd4 O404 66.6(3) . .
O43 Gd4 O80 82.6(2) . .
O75 Gd4 O80 134.1(2) 2_644 .
O35 Gd4 O80 121.2(2) 1_554 .
O81 Gd4 O80 51.1(2) . .
O403 Gd4 O80 84.1(2) . .
O405 Gd4 O80 64.8(2) . .
O400 Gd4 O80 144.3(2) . .
O404 Gd4 O80 81.7(2) . .
O43 Gd4 C85 103.5(2) . .
O75 Gd4 C85 150.6(3) 2_644 .
O35 Gd4 C85 95.7(3) 1_554 .
O81 Gd4 C85 25.3(2) . .
O403 Gd4 C85 76.6(3) . .
O405 Gd4 C85 85.9(3) . .
O400 Gd4 C85 139.1(3) . .
O404 Gd4 C85 73.4(3) . .
O80 Gd4 C85 25.9(2) . .
O43 Gd4 K1 41.44(16) . 2_645
O75 Gd4 K1 43.09(17) 2_644 2_645
O35 Gd4 K1 127.52(16) 1_554 2_645
O81 Gd4 K1 160.49(16) . 2_645
O403 Gd4 K1 115.01(17) . 2_645
O405 Gd4 K1 62.9(2) . 2_645
O400 Gd4 K1 66.35(19) . 2_645
O404 Gd4 K1 107.24(19) . 2_645
O80 Gd4 K1 111.14(14) . 2_645
C85 Gd4 K1 136.8(2) . 2_645
O43 Gd4 K4 142.25(17) . .
O75 Gd4 K4 129.79(16) 2_644 .
O35 Gd4 K4 40.06(16) 1_554 .
O81 Gd4 K4 31.13(15) . .
O403 Gd4 K4 68.75(17) . .
O405 Gd4 K4 128.8(2) . .
O400 Gd4 K4 101.06(18) . .
O404 Gd4 K4 69.94(19) . .
O80 Gd4 K4 81.83(14) . .
C85 Gd4 K4 56.0(2) . .
K1 Gd4 K4 166.51(4) 2_645 .
N6 Cu5 O60 83.0(3) . .
N6 Cu5 O64 82.0(3) . .
O60 Cu5 O64 121.9(3) . .
N6 Cu5 O62 81.5(3) . .
O60 Cu5 O62 120.1(3) . .
O64 Cu5 O62 112.5(3) . .
N6 Cu5 Cl6 177.9(2) . .
O60 Cu5 Cl6 97.5(2) . .
O64 Cu5 Cl6 99.4(2) . .
O62 Cu5 Cl6 96.53(19) . .
O72 Cu6 O74 159.0(3) . .
O72 Cu6 N7 85.6(3) . .
O74 Cu6 N7 81.8(3) . .
O72 Cu6 Cl7 92.4(2) . .
O74 Cu6 Cl7 98.9(2) . .
N7 Cu6 Cl7 175.7(2) . .
O72 Cu6 O70 89.5(3) . .
O74 Cu6 O70 104.9(3) . .
N7 Cu6 O70 81.0(3) . .
Cl7 Cu6 O70 102.83(16) . .
O30 Cu7 N3 84.0(3) . .
O30 Cu7 O34 120.3(3) . .
N3 Cu7 O34 82.5(3) . .
O30 Cu7 O32 130.0(3) . .
N3 Cu7 O32 80.9(3) . .
O34 Cu7 O32 104.6(3) . .
O30 Cu7 Cl3 98.9(2) . .
N3 Cu7 Cl3 176.4(2) . .
O34 Cu7 Cl3 94.2(2) . .
O32 Cu7 Cl3 98.71(19) . .
O51 Cu3 O53 155.0(3) . .
O51 Cu3 N5 85.3(3) . .
O53 Cu3 N5 83.6(3) . .
O51 Cu3 Cl5 94.6(3) . .
O53 Cu3 Cl5 96.2(2) . .
N5 Cu3 Cl5 179.3(2) . .
O51 Cu3 O56 90.3(3) . .
O53 Cu3 O56 109.8(3) . .
N5 Cu3 O56 80.6(3) . .
Cl5 Cu3 O56 100.11(17) . .
O22 Cu2 O20 158.5(3) . .
O22 Cu2 N2 84.2(3) . .
O20 Cu2 N2 82.9(3) . .
O22 Cu2 Cl2 92.8(2) . .
O20 Cu2 Cl2 99.4(2) . .
N2 Cu2 Cl2 176.3(2) . .
O22 Cu2 O25 89.4(3) . .
O20 Cu2 O25 105.7(3) . .
N2 Cu2 O25 82.2(2) . .
Cl2 Cu2 O25 99.98(16) . .
O85 Cu8 O83 157.3(3) . .
O85 Cu8 N8 83.9(3) . .
O83 Cu8 N8 83.5(3) . .
O85 Cu8 Cl8 93.2(2) . .
O83 Cu8 Cl8 98.4(2) . .
N8 Cu8 Cl8 176.5(2) . .
O85 Cu8 O80 94.5(3) . .
O83 Cu8 O80 102.4(3) . .
N8 Cu8 O80 82.0(3) . .
Cl8 Cu8 O80 100.39(18) . .
O4 Cu1 O2 144.7(3) . .
O4 Cu1 N1 86.2(3) . .
O2 Cu1 N1 82.2(3) . .
O4 Cu1 O5 96.2(3) . .
O2 Cu1 O5 113.9(3) . .
N1 Cu1 O5 79.0(3) . .
O4 Cu1 Cl1 96.4(3) . .
O2 Cu1 Cl1 95.8(2) . .
N1 Cu1 Cl1 177.4(3) . .
O5 Cu1 Cl1 100.35(19) . .
N4 Cu4 O42 83.1(3) . .
N4 Cu4 O44 82.4(3) . .
O42 Cu4 O44 122.2(3) . .
N4 Cu4 O40 81.5(3) . .
O42 Cu4 O40 121.9(3) . .
O44 Cu4 O40 110.6(3) . .
N4 Cu4 Cl4 177.8(2) . .
O42 Cu4 Cl4 98.4(2) . .
O44 Cu4 Cl4 95.4(2) . .
O40 Cu4 Cl4 98.98(19) . .
O24 K1 O41 71.9(2) . 3_756
O24 K1 O43 99.6(2) . 2_655
O41 K1 O43 112.8(2) 3_756 2_655
O24 K1 O73 116.4(2) . 4_566
O41 K1 O73 167.0(2) 3_756 4_566
O43 K1 O73 76.8(2) 2_655 4_566
O24 K1 O75 146.0(2) . 1_556
O41 K1 O75 82.4(2) 3_756 1_556
O43 K1 O75 70.06(19) 2_655 1_556
O73 K1 O75 93.3(2) 4_566 1_556
O24 K1 O63 66.05(19) . 1_556
O41 K1 O63 84.1(2) 3_756 1_556
O43 K1 O63 154.1(2) 2_655 1_556
O73 K1 O63 90.2(2) 4_566 1_556
O75 K1 O63 133.85(19) 1_556 1_556
O24 K1 O74 136.1(2) . 1_556
O41 K1 O74 69.5(2) 3_756 1_556
O43 K1 O74 114.06(19) 2_655 1_556
O73 K1 O74 98.9(2) 4_566 1_556
O75 K1 O74 44.23(17) 1_556 1_556
O63 K1 O74 89.77(18) 1_556 1_556
O24 K1 C71 144.7(3) . 1_556
O41 K1 C71 72.9(2) 3_756 1_556
O43 K1 C71 91.9(2) 2_655 1_556
O73 K1 C71 98.7(2) 4_566 1_556
O75 K1 C71 21.9(2) 1_556 1_556
O63 K1 C71 112.3(2) 1_556 1_556
O74 K1 C71 22.57(19) 1_556 1_556
O24 K1 O42 69.8(2) . 2_655
O41 K1 O42 123.9(2) 3_756 2_655
O43 K1 O42 40.09(17) 2_655 2_655
O73 K1 O42 69.1(2) 4_566 2_655
O75 K1 O42 109.77(18) 1_556 2_655
O63 K1 O42 114.39(18) 1_556 2_655
O74 K1 O42 152.27(18) 1_556 2_655
C71 K1 O42 131.5(2) 1_556 2_655
O24 K1 C41 82.5(2) . 2_655
O41 K1 C41 116.2(2) 3_756 2_655
O43 K1 C41 19.6(2) 2_655 2_655
O73 K1 C41 75.9(2) 4_566 2_655
O75 K1 C41 89.7(2) 1_556 2_655
O63 K1 C41 135.5(2) 1_556 2_655
O74 K1 C41 133.7(2) 1_556 2_655
C71 K1 C41 111.5(2) 1_556 2_655
O42 K1 C41 21.20(19) 2_655 2_655
O24 K1 C62 106.6(2) . 1_556
O41 K1 C62 108.9(2) 3_756 1_556
O43 K1 C62 135.8(2) 2_655 1_556
O73 K1 C62 59.9(2) 4_566 1_556
O75 K1 C62 102.5(2) 1_556 1_556
O63 K1 C62 42.61(19) 1_556 1_556
O74 K1 C62 68.2(2) 1_556 1_556
C71 K1 C62 86.8(2) 1_556 1_556
O42 K1 C62 120.3(2) 2_655 1_556
C41 K1 C62 134.5(3) 2_655 1_556
O24 K1 Gd4 126.61(15) . 2_655
O41 K1 Gd4 98.28(16) 3_756 2_655
O43 K1 Gd4 34.78(13) 2_655 2_655
O73 K1 Gd4 84.81(18) 4_566 2_655
O75 K1 Gd4 35.30(13) 1_556 2_655
O63 K1 Gd4 167.26(13) 1_556 2_655
O74 K1 Gd4 79.46(12) 1_556 2_655
C71 K1 Gd4 57.16(17) 1_556 2_655
O42 K1 Gd4 74.72(11) 2_655 2_655
C41 K1 Gd4 54.36(17) 2_655 2_655
C62 K1 Gd4 125.63(15) 1_556 2_655
O71 K2 O65 71.3(2) . 4_666
O71 K2 O23 110.8(2) . 4_565
O65 K2 O23 162.4(2) 4_666 4_565
O71 K2 O82 154.6(2) . 2_655
O65 K2 O82 83.9(2) 4_666 2_655
O23 K2 O82 94.6(2) 4_565 2_655
O71 K2 O31 115.3(2) . 2_655
O65 K2 O31 118.4(2) 4_666 2_655
O23 K2 O31 77.2(2) 4_565 2_655
O82 K2 O31 71.15(19) 2_655 2_655
O71 K2 O45 61.76(18) . 2_655
O65 K2 O45 79.5(2) 4_666 2_655
O23 K2 O45 86.3(2) 4_565 2_655
O82 K2 O45 120.26(19) 2_655 2_655
O31 K2 O45 161.0(2) 2_655 2_655
O71 K2 O30 77.9(2) . 2_655
O65 K2 O30 125.1(2) 4_666 2_655
O23 K2 O30 71.5(2) 4_565 2_655
O82 K2 O30 113.56(19) 2_655 2_655
O31 K2 O30 42.51(18) 2_655 2_655
O45 K2 O30 122.92(19) 2_655 2_655
O71 K2 C31 94.8(2) . 2_655
O65 K2 C31 119.8(3) 4_666 2_655
O23 K2 C31 77.7(2) 4_565 2_655
O82 K2 C31 92.4(2) 2_655 2_655
O31 K2 C31 21.48(19) 2_655 2_655
O45 K2 C31 144.8(2) 2_655 2_655
O30 K2 C31 21.92(19) 2_655 2_655
O71 K2 C44 102.5(2) . 2_655
O65 K2 C44 102.0(2) 4_666 2_655
O23 K2 C44 60.4(2) 4_565 2_655
O82 K2 C44 88.0(2) 2_655 2_655
O31 K2 C44 131.0(2) 2_655 2_655
O45 K2 C44 42.04(19) 2_655 2_655
O30 K2 C44 128.7(2) 2_655 2_655
C31 K2 C44 138.0(3) 2_655 2_655
O71 K2 C83 142.3(2) . 2_655
O65 K2 C83 72.2(2) 4_666 2_655
O23 K2 C83 101.2(2) 4_565 2_655
O82 K2 C83 19.4(2) 2_655 2_655
O31 K2 C83 90.4(2) 2_655 2_655
O45 K2 C83 102.2(2) 2_655 2_655
O30 K2 C83 132.9(2) 2_655 2_655
C31 K2 C83 111.6(2) 2_655 2_655
C44 K2 C83 76.0(2) 2_655 2_655
O71 K2 Gd3 143.46(15) . 2_655
O65 K2 Gd3 101.58(16) 4_666 2_655
O23 K2 Gd3 86.77(18) 4_565 2_655
O82 K2 Gd3 35.78(13) 2_655 2_655
O31 K2 Gd3 35.46(13) 2_655 2_655
O45 K2 Gd3 154.13(13) 2_655 2_655
O30 K2 Gd3 77.96(13) 2_655 2_655
C31 K2 Gd3 56.64(16) 2_655 2_655
C44 K2 Gd3 114.03(16) 2_655 2_655
C83 K2 Gd3 54.99(16) 2_655 2_655
O71 K2 Gd2 30.75(14) . .
O65 K2 Gd2 73.35(15) 4_666 .
O23 K2 Gd2 99.44(18) 4_565 .
O82 K2 Gd2 145.44(15) 2_655 .
O31 K2 Gd2 142.81(14) 2_655 .
O45 K2 Gd2 31.01(12) 2_655 .
O30 K2 Gd2 100.85(13) 2_655 .
C31 K2 Gd2 121.33(17) 2_655 .
C44 K2 Gd2 72.18(15) 2_655 .
C83 K2 Gd2 126.08(16) 2_655 .
Gd3 K2 Gd2 173.00(6) 2_655 .
O84 K3 O54 110.8(3) 3_656 .
O84 K3 O33 165.0(3) 3_656 3_757
O54 K3 O33 74.7(2) . 3_757
O84 K3 O61 81.0(2) 3_656 1_556
O54 K3 O61 99.6(2) . 1_556
O33 K3 O61 112.5(3) 3_757 1_556
O84 K3 O21 95.9(2) 3_656 1_556
O54 K3 O21 148.9(2) . 1_556
O33 K3 O21 83.7(2) 3_757 1_556
O61 K3 O21 68.20(18) 1_556 1_556
O84 K3 O6 81.0(2) 3_656 1_556
O54 K3 O6 65.54(18) . 1_556
O33 K3 O6 89.1(2) 3_757 1_556
O61 K3 O6 150.4(2) 1_556 1_556
O21 K3 O6 137.09(19) 1_556 1_556
O84 K3 O20 97.7(2) 3_656 1_556
O54 K3 O20 141.0(2) . 1_556
O33 K3 O20 71.7(2) 3_757 1_556
O61 K3 O20 111.10(18) 1_556 1_556
O21 K3 O20 43.20(17) 1_556 1_556
O6 K3 O20 94.46(18) 1_556 1_556
O84 K3 C21 99.2(3) 3_656 1_556
O54 K3 C21 149.6(3) . 1_556
O33 K3 C21 75.1(2) 3_757 1_556
O61 K3 C21 89.4(2) 1_556 1_556
O21 K3 C21 21.19(19) 1_556 1_556
O6 K3 C21 116.6(2) 1_556 1_556
O20 K3 C21 22.19(19) 1_556 1_556
O84 K3 C61 78.0(2) 3_656 1_556
O54 K3 C61 82.1(2) . 1_556
O33 K3 C61 116.9(3) 3_757 1_556
O61 K3 C61 20.16(19) 1_556 1_556
O21 K3 C61 88.4(2) 1_556 1_556
O6 K3 C61 131.6(2) 1_556 1_556
O20 K3 C61 131.2(2) 1_556 1_556
C21 K3 C61 109.5(2) 1_556 1_556
O84 K3 Gd2 89.31(19) 3_656 1_556
O54 K3 Gd2 127.24(15) . 1_556
O33 K3 Gd2 98.38(18) 3_757 1_556
O61 K3 Gd2 33.94(13) 1_556 1_556
O21 K3 Gd2 34.30(12) 1_556 1_556
O6 K3 Gd2 166.50(14) 1_556 1_556
O20 K3 Gd2 77.42(12) 1_556 1_556
C21 K3 Gd2 55.49(16) 1_556 1_556
C61 K3 Gd2 54.09(15) 1_556 1_556
O84 K3 Gd3 99.18(19) 3_656 .
O54 K3 Gd3 33.14(14) . .
O33 K3 Gd3 77.68(17) 3_757 .
O61 K3 Gd3 129.87(14) 1_556 .
O21 K3 Gd3 158.11(16) 1_556 .
O6 K3 Gd3 32.63(12) 1_556 .
O20 K3 Gd3 118.43(13) 1_556 .
C21 K3 Gd3 138.77(18) 1_556 .
C61 K3 Gd3 110.22(16) 1_556 .
Gd2 K3 Gd3 160.38(6) 1_556 .
O81 K4 O3 76.4(3) . 3_655
O81 K4 O50 107.4(3) . 3_756
O3 K4 O50 167.7(3) 3_655 3_756
O81 K4 O1 153.3(3) . .
O3 K4 O1 77.2(3) 3_655 .
O50 K4 O1 99.2(2) 3_756 .
O81 K4 O52 117.1(2) . .
O3 K4 O52 91.1(3) 3_655 .
O50 K4 O52 76.7(2) 3_756 .
O1 K4 O52 67.41(18) . .
O81 K4 O35 60.5(2) . 1_554
O3 K4 O35 102.6(3) 3_655 1_554
O50 K4 O35 89.3(3) 3_756 1_554
O1 K4 O35 122.3(2) . 1_554
O52 K4 O35 164.5(2) . 1_554
O81 K4 O2 123.4(2) . .
O3 K4 O2 75.7(3) 3_655 .
O50 K4 O2 110.2(2) 3_756 .
O1 K4 O2 44.28(17) . .
O52 K4 O2 111.69(18) . .
O35 K4 O2 79.08(19) 1_554 .
O81 K4 O53 77.7(2) . .
O3 K4 O53 94.1(3) 3_655 .
O50 K4 O53 75.7(2) 3_756 .
O1 K4 O53 108.41(18) . .
O52 K4 O53 41.49(17) . .
O35 K4 O53 128.86(19) 1_554 .
O2 K4 O53 152.01(18) . .
O81 K4 C2 140.5(3) . .
O3 K4 C2 74.0(3) 3_655 .
O50 K4 C2 107.0(2) 3_756 .
O1 K4 C2 21.87(19) . .
O52 K4 C2 89.2(2) . .
O35 K4 C2 101.3(2) 1_554 .
O2 K4 C2 22.49(18) . .
O53 K4 C2 129.8(2) . .
O81 K4 C51 98.7(2) . .
O3 K4 C51 94.5(3) 3_655 .
O50 K4 C51 73.4(2) 3_756 .
O1 K4 C51 87.5(2) . .
O52 K4 C51 20.12(18) . .
O35 K4 C51 148.1(2) 1_554 .
O2 K4 C51 131.73(19) . .
O53 K4 C51 21.53(17) . .
C2 K4 C51 109.2(2) . .
O81 K4 Gd1 145.91(16) . .
O3 K4 Gd1 84.4(2) 3_655 .
O50 K4 Gd1 86.4(2) 3_756 .
O1 K4 Gd1 32.95(13) . .
O52 K4 Gd1 34.53(13) . .
O35 K4 Gd1 152.76(15) 1_554 .
O2 K4 Gd1 77.22(12) . .
O53 K4 Gd1 75.87(12) . .
C2 K4 Gd1 54.81(16) . .
C51 K4 Gd1 54.64(14) . .
O81 K4 Gd4 28.97(15) . .
O3 K4 Gd4 89.3(2) 3_655 .
O50 K4 Gd4 99.5(2) 3_756 .
O1 K4 Gd4 146.95(15) . .
O52 K4 Gd4 143.90(14) . .
O35 K4 Gd4 31.57(13) 1_554 .
O2 K4 Gd4 103.36(13) . .
O53 K4 Gd4 102.49(12) . .
C2 K4 Gd4 125.33(17) . .
C51 K4 Gd4 124.00(15) . .
Gd1 K4 Gd4 173.34(6) . .
C83 O83 Cu8 114.6(6) . .
C83 O82 Gd3 145.3(6) . .
C83 O82 K2 112.3(6) . 2_645
Gd3 O82 K2 101.3(2) . 2_645
C71 O74 Cu6 113.8(6) . .
C71 O74 K1 89.0(5) . 1_554
Cu6 O74 K1 149.3(3) . 1_554
C63 O62 Cu5 113.0(6) . .
C43 O40 Cu4 113.1(6) . .
C60 N6 C62 111.6(7) . .
C60 N6 C64 111.2(7) . .
C62 N6 C64 110.4(7) . .
C60 N6 Cu5 107.4(6) . .
C62 N6 Cu5 109.8(5) . .
C64 N6 Cu5 106.2(5) . .
C80 N8 C84 113.9(8) . .
C80 N8 C82 112.5(8) . .
C84 N8 C82 109.7(8) . .
C80 N8 Cu8 107.0(6) . .
C84 N8 Cu8 108.8(6) . .
C82 N8 Cu8 104.5(5) . .
C41 O42 Cu4 113.0(6) . .
C41 O42 K1 80.4(6) . 2_645
Cu4 O42 K1 153.4(3) . 2_645
C45 O44 Cu4 112.3(6) . .
C31 O31 Gd3 156.9(6) . .
C31 O31 K2 100.5(6) . 2_645
Gd3 O31 K2 99.6(2) . 2_645
C35 O34 Cu7 111.8(6) . .
C21 O20 Cu2 114.8(6) . .
C21 O20 K3 90.4(5) . 1_554
Cu2 O20 K3 150.1(3) . 1_554
C32 N3 C34 109.9(8) . .
C32 N3 C30 112.3(8) . .
C34 N3 C30 114.1(8) . .
C32 N3 Cu7 104.9(5) . .
C34 N3 Cu7 108.7(5) . .
C30 N3 Cu7 106.3(6) . .
C33 O32 Cu7 113.6(6) . .
C23 O22 Cu2 116.0(7) . .
C42 N4 C40 112.1(7) . .
C42 N4 C44 111.6(7) . .
C40 N4 C44 112.2(7) . .
C42 N4 Cu4 105.7(5) . .
C40 N4 Cu4 106.2(5) . .
C44 N4 Cu4 108.7(5) . .
C51 O53 Cu3 114.3(6) . .
C51 O53 K4 89.6(5) . .
Cu3 O53 K4 151.2(3) . .
C25 O25 Cu2 106.0(5) . .
C25 O25 Gd1 94.0(5) . .
Cu2 O25 Gd1 145.6(3) . .
C51 O52 Gd1 153.7(6) . .
C51 O52 K4 105.3(6) . .
Gd1 O52 K4 101.0(2) . .
O31 C31 O30 124.8(9) . .
O31 C31 C30 117.8(9) . .
O30 C31 C30 117.3(8) . .
O31 C31 K2 58.0(5) . 2_645
O30 C31 K2 71.3(5) . 2_645
C30 C31 K2 153.7(8) . 2_645
O21 C21 O20 123.6(9) . .
O21 C21 C20 118.4(8) . .
O20 C21 C20 118.0(8) . .
O21 C21 K3 57.0(5) . 1_554
O20 C21 K3 67.4(5) . 1_554
C20 C21 K3 168.4(6) . 1_554
C2 O1 Gd1 149.7(6) . .
C2 O1 K4 103.2(5) . .
Gd1 O1 K4 107.0(2) . .
C31 O30 Cu7 115.1(6) . .
C31 O30 K2 86.8(6) . 2_645
Cu7 O30 K2 150.0(3) . 2_645
C55 O56 Cu3 106.0(5) . .
C55 O56 Gd3 92.8(5) . .
Cu3 O56 Gd3 147.9(3) . .
N7 C72 C73 113.3(8) . .
N7 C72 H72A 108.9 . .
C73 C72 H72A 108.9 . .
N7 C72 H72B 108.9 . .
C73 C72 H72B 108.9 . .
H72A C72 H72B 107.7 . .
C75 O71 Gd2 94.1(5) . .
C75 O71 K2 147.5(6) . .
Gd2 O71 K2 117.1(2) . .
C55 O54 Gd3 93.8(5) . .
C55 O54 K3 154.1(6) . .
Gd3 O54 K3 112.0(2) . .
C75 O70 Cu6 107.8(5) . .
C75 O70 Gd2 93.0(5) . .
Cu6 O70 Gd2 153.0(3) . .
O71 C75 O70 121.1(8) . .
O71 C75 C74 119.5(8) . .
O70 C75 C74 119.4(8) . .
O71 C75 Gd2 60.4(5) . .
O70 C75 Gd2 60.8(4) . .
C74 C75 Gd2 177.7(7) . .
O52 C51 O53 122.7(9) . .
O52 C51 C50 119.1(8) . .
O53 C51 C50 118.1(8) . .
O52 C51 K4 54.6(5) . .
O53 C51 K4 68.8(5) . .
C50 C51 K4 166.8(6) . .
C53 O51 Cu3 116.7(7) . .
C61 O60 Cu5 113.8(6) . .
N4 C42 C43 109.5(7) . .
N4 C42 H42A 109.8 . .
C43 C42 H42A 109.8 . .
N4 C42 H42B 109.8 . .
C43 C42 H42B 109.8 . .
H42A C42 H42B 108.2 . .
C65 O64 Cu5 113.5(6) . .
C2 O2 Cu1 112.0(6) . .
C2 O2 K4 88.8(5) . .
Cu1 O2 K4 150.8(3) . .
C1 N1 C3 113.1(8) . .
C1 N1 C5 111.5(8) . .
C3 N1 C5 110.5(7) . .
C1 N1 Cu1 106.0(5) . .
C3 N1 Cu1 107.6(6) . .
C5 N1 Cu1 107.8(5) . .
O24 C25 O25 121.0(8) . .
O24 C25 C24 120.1(8) . .
O25 C25 C24 118.8(8) . .
O24 C25 Gd1 61.2(5) . .
O25 C25 Gd1 59.9(4) . .
C24 C25 Gd1 178.5(6) . .
O82 C83 O83 124.6(9) . .
O82 C83 C82 118.5(8) . .
O83 C83 C82 116.9(8) . .
O82 C83 K2 48.4(4) . 2_645
O83 C83 K2 78.2(5) . 2_645
C82 C83 K2 157.7(6) . 2_645
C85 O80 Cu8 108.5(6) . .
C85 O80 Gd4 89.5(5) . .
Cu8 O80 Gd4 157.5(3) . .
O60 C61 O61 125.6(8) . .
O60 C61 C60 117.7(8) . .
O61 C61 C60 116.6(8) . .
O60 C61 K3 79.5(5) . 1_554
O61 C61 K3 48.9(4) . 1_554
C60 C61 K3 153.2(6) . 1_554
C43 O41 K1 135.2(7) . 3_756
N8 C80 C81 113.4(8) . .
N8 C80 H80A 108.9 . .
C81 C80 H80A 108.9 . .
N8 C80 H80B 108.9 . .
C81 C80 H80B 108.9 . .
H80A C80 H80B 107.7 . .
C21 O21 Gd2 155.5(6) . .
C21 O21 K3 101.8(6) . 1_554
Gd2 O21 K3 102.6(2) . 1_554
C25 O24 Gd1 93.5(5) . .
C25 O24 K1 154.4(6) . .
Gd1 O24 K1 112.1(2) . .
O1 C2 O2 123.2(9) . .
O1 C2 C1 118.0(8) . .
O2 C2 C1 118.6(8) . .
O1 C2 K4 54.9(5) . .
O2 C2 K4 68.7(5) . .
C1 C2 K4 168.6(6) . .
O75 C71 O74 124.6(9) . .
O75 C71 C70 117.5(8) . .
O74 C71 C70 117.8(8) . .
O75 C71 K1 57.1(5) . 1_554
O74 C71 K1 68.5(5) . 1_554
C70 C71 K1 165.8(6) . 1_554
O54 C55 O56 122.7(8) . .
O54 C55 C54 119.4(8) . .
O56 C55 C54 117.9(8) . .
O54 C55 Gd3 61.0(5) . .
O56 C55 Gd3 61.7(4) . .
C54 C55 Gd3 179.5(7) . .
O41 C43 O40 124.3(10) . .
O41 C43 C42 119.7(9) . .
O40 C43 C42 115.9(9) . .
C54 N5 C52 111.9(8) . .
C54 N5 C50 110.2(7) . .
C52 N5 C50 114.7(7) . .
C54 N5 Cu3 108.4(5) . .
C52 N5 Cu3 106.6(6) . .
C50 N5 Cu3 104.5(5) . .
O43 C41 O42 123.0(9) . .
O43 C41 C40 118.8(9) . .
O42 C41 C40 118.2(8) . .
O43 C41 K1 48.1(5) . 2_645
O42 C41 K1 78.4(6) . 2_645
C40 C41 K1 154.3(7) . 2_645
C41 O43 Gd4 143.6(6) . .
C41 O43 K1 112.3(6) . 2_645
Gd4 O43 K1 103.8(2) . 2_645
O81 C85 O80 121.5(9) . .
O81 C85 C84 118.3(9) . .
O80 C85 C84 120.0(9) . .
O81 C85 Gd4 57.2(5) . .
O80 C85 Gd4 64.6(5) . .
C84 C85 Gd4 175.2(7) . .
C70 N7 C74 110.0(7) . .
C70 N7 C72 114.2(7) . .
C74 N7 C72 110.7(8) . .
C70 N7 Cu6 105.6(5) . .
C74 N7 Cu6 109.9(6) . .
C72 N7 Cu6 106.3(6) . .
N2 C24 C25 111.8(7) . .
N2 C24 H24A 109.2 . .
C25 C24 H24A 109.2 . .
N2 C24 H24B 109.2 . .
C25 C24 H24B 109.2 . .
H24A C24 H24B 107.9 . .
C73 O73 K1 130.5(7) . 4_665
N7 C74 C75 113.0(8) . .
N7 C74 H74A 109.0 . .
C75 C74 H74A 109.0 . .
N7 C74 H74B 109.0 . .
C75 C74 H74B 109.0 . .
H74A C74 H74B 107.8 . .
C73 O72 Cu6 116.6(7) . .
C61 O61 Gd2 144.1(6) . .
C61 O61 K3 110.9(5) . 1_554
Gd2 O61 K3 104.9(2) . 1_554
O63 C63 O62 123.8(8) . .
O63 C63 C62 118.0(8) . .
O62 C63 C62 117.9(8) . .
O73 C73 O72 125.7(10) . .
O73 C73 C72 118.2(10) . .
O72 C73 C72 116.0(9) . .
C22 N2 C20 115.4(7) . .
C22 N2 C24 111.7(7) . .
C20 N2 C24 109.6(7) . .
C22 N2 Cu2 106.8(5) . .
C20 N2 Cu2 105.2(5) . .
C24 N2 Cu2 107.7(5) . .
C23 O23 K2 125.7(6) . 4_666
N2 C20 C21 110.3(7) . .
N2 C20 H20A 109.6 . .
C21 C20 H20A 109.6 . .
N2 C20 H20B 109.6 . .
C21 C20 H20B 109.6 . .
H20A C20 H20B 108.1 . .
N6 C60 C61 110.5(8) . .
N6 C60 H60A 109.5 . .
C61 C60 H60A 109.5 . .
N6 C60 H60B 109.5 . .
C61 C60 H60B 109.5 . .
H60A C60 H60B 108.1 . .
N5 C50 C51 110.7(7) . .
N5 C50 H50A 109.5 . .
C51 C50 H50A 109.5 . .
N5 C50 H50B 109.5 . .
C51 C50 H50B 109.5 . .
H50A C50 H50B 108.1 . .
N8 C84 C85 115.5(9) . .
N8 C84 H84A 108.4 . .
C85 C84 H84A 108.4 . .
N8 C84 H84B 108.4 . .
C85 C84 H84B 108.4 . .
H84A C84 H84B 107.5 . .
O23 C23 O22 122.9(10) . .
O23 C23 C22 119.4(10) . .
O22 C23 C22 117.5(9) . .
N4 C40 C41 110.8(7) . .
N4 C40 H40E 109.5 . .
C41 C40 H40E 109.5 . .
N4 C40 H40F 109.5 . .
C41 C40 H40F 109.5 . .
H40E C40 H40F 108.1 . .
C85 O81 Gd4 97.5(6) . .
C85 O81 K4 140.2(7) . .
Gd4 O81 K4 119.9(3) . .
C81 O84 K3 132.6(7) . 3_656
N1 C1 C2 108.7(7) . .
N1 C1 H1A 110.0 . .
C2 C1 H1A 110.0 . .
N1 C1 H1B 110.0 . .
C2 C1 H1B 110.0 . .
H1A C1 H1B 108.3 . .
N2 C22 C23 111.7(8) . .
N2 C22 H22A 109.3 . .
C23 C22 H22A 109.3 . .
N2 C22 H22B 109.3 . .
C23 C22 H22B 109.3 . .
H22A C22 H22B 107.9 . .
O34 C35 O35 124.3(10) . .
O34 C35 C34 119.3(8) . .
O35 C35 C34 116.3(9) . .
N3 C32 C33 110.9(8) . .
N3 C32 H32A 109.5 . .
C33 C32 H32A 109.5 . .
N3 C32 H32B 109.5 . .
C33 C32 H32B 109.5 . .
H32A C32 H32B 108.0 . .
N6 C64 C65 109.9(8) . .
N6 C64 H64A 109.7 . .
C65 C64 H64A 109.7 . .
N6 C64 H64B 109.7 . .
C65 C64 H64B 109.7 . .
H64A C64 H64B 108.2 . .
O84 C81 O85 122.7(10) . .
O84 C81 C80 119.9(10) . .
O85 C81 C80 117.4(10) . .
C4 O4 Cu1 113.7(7) . .
O33 C33 O32 126.6(10) . .
O33 C33 C32 119.1(9) . .
O32 C33 C32 114.2(9) . .
N7 C70 C71 108.8(7) . .
N7 C70 H70A 109.9 . .
C71 C70 H70A 109.9 . .
N7 C70 H70B 109.9 . .
C71 C70 H70B 109.9 . .
H70A C70 H70B 108.3 . .
O50 C53 O51 125.0(11) . .
O50 C53 C52 117.9(12) . .
O51 C53 C52 117.0(10) . .
N8 C82 C83 110.3(7) . .
N8 C82 H82A 109.6 . .
C83 C82 H82A 109.6 . .
N8 C82 H82B 109.6 . .
C83 C82 H82B 109.6 . .
H82A C82 H82B 108.1 . .
N5 C52 C53 112.1(9) . .
N5 C52 H52A 109.2 . .
C53 C52 H52A 109.2 . .
N5 C52 H52B 109.2 . .
C53 C52 H52B 109.2 . .
H52A C52 H52B 107.9 . .
N5 C54 C55 111.4(7) . .
N5 C54 H54A 109.4 . .
C55 C54 H54A 109.4 . .
N5 C54 H54B 109.4 . .
C55 C54 H54B 109.4 . .
H54A C54 H54B 108.0 . .
N4 C44 C45 111.3(7) . .
N4 C44 K2 162.2(6) . 2_645
C45 C44 K2 85.7(5) . 2_645
N4 C44 H44A 109.4 . .
C45 C44 H44A 109.4 . .
K2 C44 H44A 57.6 2_645 .
N4 C44 H44B 109.4 . .
C45 C44 H44B 109.4 . .
K2 C44 H44B 67.8 2_645 .
H44A C44 H44B 108.0 . .
C33 O33 K3 133.6(7) . 3_757
C53 O50 K4 132.6(7) . 3_756
N6 C62 C63 111.2(7) . .
N6 C62 K1 159.1(6) . 1_554
C63 C62 K1 84.0(5) . 1_554
N6 C62 H62A 109.4 . .
C63 C62 H62A 109.4 . .
K1 C62 H62A 50.3 1_554 .
N6 C62 H62B 109.4 . .
C63 C62 H62B 109.4 . .
K1 C62 H62B 77.0 1_554 .
H62A C62 H62B 108.0 . .
O3 C4 O4 121.2(13) . .
O3 C4 C3 119.1(12) . .
O4 C4 C3 119.3(10) . .
C81 O85 Cu8 114.9(7) . .
N1 C3 C4 112.4(9) . .
N1 C3 H3A 109.1 . .
C4 C3 H3A 109.1 . .
N1 C3 H3B 109.1 . .
C4 C3 H3B 109.1 . .
H3A C3 H3B 107.9 . .
N3 C30 C31 111.8(8) . .
N3 C30 H30E 109.3 . .
C31 C30 H30E 109.3 . .
N3 C30 H30F 109.3 . .
C31 C30 H30F 109.3 . .
H30E C30 H30F 107.9 . .
N3 C34 C35 112.2(8) . .
N3 C34 H34A 109.2 . .
C35 C34 H34A 109.2 . .
N3 C34 H34B 109.2 . .
C35 C34 H34B 109.2 . .
H34A C34 H34B 107.9 . .
C4 O3 K4 134.0(8) . 3_655
C6 O5 Cu1 112.6(6) . .
C65 O65 K2 135.5(7) . 4_565
O45 C45 O44 125.5(9) . .
O45 C45 C44 115.7(8) . .
O44 C45 C44 118.7(8) . .
O65 C65 O64 125.1(10) . .
O65 C65 C64 119.7(9) . .
O64 C65 C64 115.2(9) . .
N1 C5 C6 113.0(8) . .
N1 C5 H5A 109.0 . .
C6 C5 H5A 109.0 . .
N1 C5 H5B 109.0 . .
C6 C5 H5B 109.0 . .
H5A C5 H5B 107.8 . .
C6 O6 Gd3 135.4(6) . 1_554
C6 O6 K3 117.1(5) . 1_554
Gd3 O6 K3 105.6(2) 1_554 1_554
O5 C6 O6 127.3(9) . .
O5 C6 C5 116.1(8) . .
O6 C6 C5 116.5(8) . .
C35 O35 Gd4 131.1(6) . 1_556
C35 O35 K4 119.1(6) . 1_556
Gd4 O35 K4 108.4(2) 1_556 1_556
C45 O45 Gd2 131.3(6) . 2_645
C45 O45 K2 116.4(5) . 2_645
Gd2 O45 K2 110.0(2) 2_645 2_645
C71 O75 Gd4 157.3(6) . 2_654
C71 O75 K1 101.1(6) . 1_554
Gd4 O75 K1 101.6(2) 2_654 1_554
C63 O63 Gd1 136.3(6) . 1_554
C63 O63 K1 115.0(5) . 1_554
Gd1 O63 K1 106.8(2) 1_554 1_554

loop_
_geom_bond_atom_site_label_1
_geom_bond_atom_site_label_2
_geom_bond_distance
_geom_bond_site_symmetry_2
Gd1 O1 2.332(6) .
Gd1 O52 2.368(6) .
Gd1 O63 2.404(6) 1_556
Gd1 O203 2.438(7) .
Gd1 O209 2.477(7) .
Gd1 O25 2.497(6) .
Gd1 O200 2.498(7) .
Gd1 O202 2.504(8) .
Gd1 O24 2.527(7) .
Gd1 C25 2.878(9) .
Gd1 K4 4.100(2) .
Gd1 K1 4.259(2) .
Gd2 O21 2.360(6) .
Gd2 O61 2.360(6) .
Gd2 O45 2.406(6) 2_655
Gd2 O102 2.443(7) .
Gd2 O100 2.468(7) .
Gd2 O104 2.515(7) .
Gd2 O103 2.521(7) .
Gd2 O71 2.522(6) .
Gd2 O70 2.528(6) .
Gd2 C75 2.891(9) .
Gd2 K3 4.086(2) 1_554
Gd2 K2 4.389(3) .
Gd3 O31 2.367(7) .
Gd3 O82 2.399(6) .
Gd3 O6 2.409(6) 1_556
Gd3 O300 2.432(7) .
Gd3 O302 2.448(8) .
Gd3 O304 2.482(7) .
Gd3 O303 2.482(7) .
Gd3 O54 2.536(6) .
Gd3 O56 2.552(6) .
Gd3 C55 2.894(8) .
Gd3 K2 4.024(2) 2_645
Gd3 K3 4.303(2) .
Gd4 O43 2.371(6) .
Gd4 O75 2.382(6) 2_644
Gd4 O35 2.412(7) 1_554
Gd4 O81 2.443(7) .
Gd4 O403 2.451(7) .
Gd4 O405 2.478(7) .
Gd4 O400 2.486(7) .
Gd4 O404 2.550(8) .
Gd4 O80 2.603(6) .
Gd4 C85 2.881(10) .
Gd4 K1 4.038(2) 2_645
Gd4 K4 4.372(2) .
Cu5 N6 1.991(7) .
Cu5 O60 2.017(6) .
Cu5 O64 2.070(7) .
Cu5 O62 2.077(6) .
Cu5 Cl6 2.224(3) .
Cu6 O72 1.930(8) .
Cu6 O74 1.976(7) .
Cu6 N7 2.033(8) .
Cu6 Cl7 2.231(3) .
Cu6 O70 2.286(6) .
Cu7 O30 1.983(6) .
Cu7 N3 2.028(7) .
Cu7 O34 2.069(6) .
Cu7 O32 2.072(7) .
Cu7 Cl3 2.246(3) .
Cu3 O51 1.924(8) .
Cu3 O53 1.948(7) .
Cu3 N5 2.042(7) .
Cu3 Cl5 2.253(3) .
Cu3 O56 2.332(6) .
Cu2 O22 1.940(7) .
Cu2 O20 1.963(7) .
Cu2 N2 2.054(7) .
Cu2 Cl2 2.244(3) .
Cu2 O25 2.280(6) .
Cu8 O85 1.947(7) .
Cu8 O83 1.972(7) .
Cu8 N8 2.036(7) .
Cu8 Cl8 2.238(3) .
Cu8 O80 2.250(6) .
Cu1 O4 1.940(8) .
Cu1 O2 1.986(7) .
Cu1 N1 2.014(8) .
Cu1 O5 2.220(6) .
Cu1 Cl1 2.236(3) .
Cu4 N4 2.012(7) .
Cu4 O42 2.018(6) .
Cu4 O44 2.052(6) .
Cu4 O40 2.056(7) .
Cu4 Cl4 2.229(3) .
K1 O24 2.608(7) .
K1 O41 2.725(8) 3_756
K1 O43 2.751(7) 2_655
K1 O73 2.754(8) 4_566
K1 O75 2.816(7) 1_556
K1 O63 2.890(6) 1_556
K1 O74 3.063(7) 1_556
K1 C71 3.292(10) 1_556
K1 O42 3.399(7) 2_655
K1 C41 3.421(10) 2_655
K1 C62 3.434(9) 1_556
K1 Gd4 4.038(2) 2_655
K2 O71 2.622(6) .
K2 O65 2.705(8) 4_666
K2 O23 2.770(8) 4_565
K2 O82 2.796(6) 2_655
K2 O31 2.884(7) 2_655
K2 O45 2.941(7) 2_655
K2 O30 3.172(7) 2_655
K2 C31 3.344(10) 2_655
K2 C44 3.456(9) 2_655
K2 C83 3.462(9) 2_655
K2 Gd3 4.024(2) 2_655
K3 O84 2.645(8) 3_656
K3 O54 2.655(7) .
K3 O33 2.661(8) 3_757
K3 O61 2.785(7) 1_556
K3 O21 2.859(7) 1_556
K3 O6 2.975(6) 1_556
K3 O20 3.081(7) 1_556
K3 C21 3.337(10) 1_556
K3 C61 3.451(9) 1_556
K3 Gd2 4.086(2) 1_556
K4 O81 2.607(7) .
K4 O3 2.718(11) 3_655
K4 O50 2.721(9) 3_756
K4 O1 2.758(7) .
K4 O52 2.925(7) .
K4 O35 2.965(7) 1_554
K4 O2 3.057(6) .
K4 O53 3.228(7) .
K4 C2 3.281(10) .
K4 C51 3.461(10) .
O83 C83 1.259(10) .
O82 C83 1.241(11) .
O82 K2 2.796(6) 2_645
O74 C71 1.264(10) .
O74 K1 3.063(7) 1_554
O62 C63 1.277(10) .
O40 C43 1.275(11) .
N6 C60 1.466(11) .
N6 C62 1.476(10) .
N6 C64 1.482(12) .
N8 C80 1.444(12) .
N8 C84 1.464(12) .
N8 C82 1.488(11) .
O42 C41 1.255(11) .
O42 K1 3.399(7) 2_645
O44 C45 1.263(11) .
O31 C31 1.245(10) .
O31 K2 2.884(7) 2_645
O34 C35 1.246(11) .
O20 C21 1.260(10) .
O20 K3 3.081(7) 1_554
N3 C32 1.447(12) .
N3 C34 1.470(11) .
N3 C30 1.480(12) .
O32 C33 1.272(11) .
O22 C23 1.269(12) .
N4 C42 1.473(11) .
N4 C40 1.476(11) .
N4 C44 1.483(10) .
O53 C51 1.270(10) .
O25 C25 1.269(10) .
O52 C51 1.234(10) .
C31 O30 1.250(11) .
C31 C30 1.507(13) .
C31 K2 3.344(10) 2_645
C21 O21 1.232(11) .
C21 C20 1.509(13) .
C21 K3 3.337(10) 1_554
O1 C2 1.256(11) .
O30 K2 3.172(7) 2_645
O56 C55 1.248(10) .
C72 N7 1.489(12) .
C72 C73 1.518(14) .
C72 H72A 0.9700 .
C72 H72B 0.9700 .
O71 C75 1.248(10) .
O54 C55 1.234(10) .
O70 C75 1.279(10) .
C75 C74 1.515(12) .
C51 C50 1.490(13) .
O51 C53 1.257(14) .
O60 C61 1.238(11) .
C42 C43 1.508(13) .
C42 H42A 0.9700 .
C42 H42B 0.9700 .
O64 C65 1.266(11) .
O2 C2 1.255(10) .
N1 C1 1.457(11) .
N1 C3 1.473(13) .
N1 C5 1.487(11) .
C25 O24 1.232(10) .
C25 C24 1.520(12) .
C83 C82 1.530(13) .
C83 K2 3.462(9) 2_645
O80 C85 1.257(11) .
C61 O61 1.273(10) .
C61 C60 1.513(12) .
C61 K3 3.451(9) 1_554
O41 C43 1.230(11) .
O41 K1 2.725(8) 3_756
C80 C81 1.470(14) .
C80 H80A 0.9700 .
C80 H80B 0.9700 .
O21 K3 2.859(7) 1_554
C2 C1 1.526(13) .
C71 O75 1.249(11) .
C71 C70 1.514(12) .
C71 K1 3.292(10) 1_554
C55 C54 1.534(12) .
N5 C54 1.472(12) .
N5 C52 1.481(12) .
N5 C50 1.489(11) .
C41 O43 1.242(11) .
C41 C40 1.509(12) .
C41 K1 3.421(10) 2_645
O43 K1 2.751(7) 2_645
C85 O81 1.243(11) .
C85 C84 1.495(13) .
N7 C70 1.472(10) .
N7 C74 1.473(11) .
C24 N2 1.489(11) .
C24 H24A 0.9700 .
C24 H24B 0.9700 .
O73 C73 1.232(13) .
O73 K1 2.754(8) 4_665
C74 H74A 0.9700 .
C74 H74B 0.9700 .
O72 C73 1.281(13) .
O61 K3 2.785(7) 1_554
C63 O63 1.248(10) .
C63 C62 1.493(12) .
N2 C22 1.470(12) .
N2 C20 1.484(10) .
O23 C23 1.236(12) .
O23 K2 2.770(8) 4_666
C20 H20A 0.9700 .
C20 H20B 0.9700 .
C60 H60A 0.9700 .
C60 H60B 0.9700 .
C50 H50A 0.9700 .
C50 H50B 0.9700 .
C84 H84A 0.9700 .
C84 H84B 0.9700 .
C23 C22 1.505(13) .
C40 H40E 0.9700 .
C40 H40F 0.9700 .
O84 C81 1.236(12) .
O84 K3 2.645(8) 3_656
C1 H1A 0.9700 .
C1 H1B 0.9700 .
C22 H22A 0.9700 .
C22 H22B 0.9700 .
C35 O35 1.251(11) .
C35 C34 1.520(14) .
C32 C33 1.521(14) .
C32 H32A 0.9700 .
C32 H32B 0.9700 .
C64 C65 1.519(14) .
C64 H64A 0.9700 .
C64 H64B 0.9700 .
C81 O85 1.283(12) .
O4 C4 1.269(14) .
C33 O33 1.218(12) .
C70 H70A 0.9700 .
C70 H70B 0.9700 .
C53 O50 1.231(13) .
C53 C52 1.529(14) .
C82 H82A 0.9700 .
C82 H82B 0.9700 .
C52 H52A 0.9700 .
C52 H52B 0.9700 .
C54 H54A 0.9700 .
C54 H54B 0.9700 .
C44 C45 1.517(12) .
C44 K2 3.456(9) 2_645
C44 H44A 0.9700 .
C44 H44B 0.9700 .
O33 K3 2.661(8) 3_757
O50 K4 2.721(9) 3_756
C62 K1 3.434(9) 1_554
C62 H62A 0.9700 .
C62 H62B 0.9700 .
C4 O3 1.247(14) .
C4 C3 1.506(16) .
C3 H3A 0.9700 .
C3 H3B 0.9700 .
C30 H30E 0.9700 .
C30 H30F 0.9700 .
C34 H34A 0.9700 .
C34 H34B 0.9700 .
O3 K4 2.718(11) 3_655
O5 C6 1.239(11) .
O65 C65 1.239(11) .
O65 K2 2.705(8) 4_565
C45 O45 1.246(10) .
C5 C6 1.522(12) .
C5 H5A 0.9700 .
C5 H5B 0.9700 .
O6 C6 1.252(11) .
O6 Gd3 2.409(6) 1_554
O6 K3 2.975(6) 1_554
O35 Gd4 2.412(7) 1_556
O35 K4 2.965(7) 1_556
O45 Gd2 2.406(6) 2_645
O45 K2 2.941(7) 2_645
O75 Gd4 2.382(6) 2_654
O75 K1 2.816(7) 1_554
O63 Gd1 2.404(6) 1_554
O63 K1 2.890(6) 1_554
